data_7001980
loop_
_publ_author_name
'Dyson, Gavin'
'Frison, Jean-C\'edric'
'Whitwood, Adrian C.'
'Douthwaite, Richard E.'

_publ_section_title
;
 Synthesis of rhodium(I) and iridium(I) complexes of chiral
 N-heterocyclic carbenes and their application to asymmetric transfer
 hydrogenation
;
_journal_issue 35
_journal_name_full 'Dalton Transactions'
_journal_page_first 7141
_journal_paper_doi 10.1039/b909290k
_journal_year 2009
_chemical_absolute_configuration syn
_chemical_formula_moiety '2(C39 H47 N3 Rh), 2(C32 H12 B F24), 1.5(C7 H8)'
_chemical_formula_sum 'C152.5 H130 B2 F48 N6 Rh2'
_chemical_formula_weight 3186.07
_chemical_name_systematic
;
?
;
_space_group_IT_number 19
_symmetry_cell_setting orthorhombic
_symmetry_space_group_name_Hall 'P 2ac 2ab'
_symmetry_space_group_name_H-M 'P 21 21 21'
_atom_sites_solution_hydrogens geom
_atom_sites_solution_primary direct
_atom_sites_solution_secondary difmap
_audit_creation_method SHELXL-97
_cell_angle_alpha 90.00
_cell_angle_beta 90.00
_cell_angle_gamma 90.00
_cell_formula_units_Z 4
_cell_length_a 13.297(3)
_cell_length_b 13.558(3)
_cell_length_c 80.440(16)
_cell_measurement_reflns_used 9610
_cell_measurement_temperature 293(2)
_cell_measurement_theta_max 22.42
_cell_measurement_theta_min 2.16
_cell_volume 14502(5)
_computing_cell_refinement 'Bruker SMART'
_computing_data_collection 'Bruker SMART'
_computing_data_reduction 'Bruker SAINT'
_computing_molecular_graphics 'Bruker SHELXTL'
_computing_publication_material 'Bruker SHELXTL'
_computing_structure_refinement 'SHELXL-97 (Sheldrick, 1997)'
_computing_structure_solution 'SHELXS-97 (Sheldrick, 1997)'
_diffrn_ambient_temperature 293(2)
_diffrn_measured_fraction_theta_full 0.995
_diffrn_measured_fraction_theta_max 0.995
_diffrn_measurement_device_type 'CCD area detector'
_diffrn_measurement_method 'phi and omega scans'
_diffrn_radiation_monochromator graphite
_diffrn_radiation_source 'fine-focus sealed tube'
_diffrn_radiation_type MoK\a
_diffrn_radiation_wavelength 0.71073
_diffrn_reflns_av_R_equivalents 0.0495
_diffrn_reflns_av_sigmaI/netI 0.0374
_diffrn_reflns_limit_h_max 14
_diffrn_reflns_limit_h_min -14
_diffrn_reflns_limit_k_max 14
_diffrn_reflns_limit_k_min -14
_diffrn_reflns_limit_l_max 86
_diffrn_reflns_limit_l_min -86
_diffrn_reflns_number 104979
_diffrn_reflns_theta_full 22.55
_diffrn_reflns_theta_max 22.55
_diffrn_reflns_theta_min 1.81
_exptl_absorpt_coefficient_mu 0.343
_exptl_absorpt_correction_T_max 0.996
_exptl_absorpt_correction_T_min 0.857
_exptl_absorpt_correction_type multi-scan
_exptl_absorpt_process_details 'SADABS v2.03; (Sheldrick)'
_exptl_crystal_colour yellow
_exptl_crystal_density_diffrn 1.459
_exptl_crystal_density_meas ?
_exptl_crystal_density_method .
_exptl_crystal_description block
_exptl_crystal_F_000 6476
_exptl_crystal_size_max 0.38
_exptl_crystal_size_mid 0.18
_exptl_crystal_size_min 0.10
_refine_diff_density_max 0.975
_refine_diff_density_min -0.989
_refine_diff_density_rms 0.092
_refine_ls_abs_structure_details 'Flack H D (1983), Acta Cryst. A39, 876-881'
_refine_ls_abs_structure_Flack 0.06(3)
_refine_ls_extinction_method none
_refine_ls_goodness_of_fit_ref 1.205
_refine_ls_hydrogen_treatment mixed
_refine_ls_matrix_type full
_refine_ls_number_parameters 1980
_refine_ls_number_reflns 19029
_refine_ls_number_restraints 114
_refine_ls_restrained_S_all 1.205
_refine_ls_R_factor_all 0.0716
_refine_ls_R_factor_gt 0.0696
_refine_ls_shift/su_max 0.001
_refine_ls_shift/su_mean 0.000
_refine_ls_structure_factor_coef Fsqd
_refine_ls_weighting_details 'calc w=1/[\s^2^(Fo^2^)+(0.0398P)^2^+72.3843P] where P=(Fo^2^+2Fc^2^)/3'
_refine_ls_weighting_scheme calc
_refine_ls_wR_factor_gt 0.1611
_refine_ls_wR_factor_ref 0.1622
_reflns_number_gt 18392
_reflns_number_total 19029
_reflns_threshold_expression >2sigma(I)
_cod_data_source_file b909290k.txt
_cod_data_source_block complex13
_cod_depositor_comments
;
The following automatic conversions were performed:
'_symmetry_cell_setting' value 'Orthorhombic' changed to 'orthorhombic'
according to '/home/saulius/struct/CIF-dictionaries/cif_core.dic'
dictionary named 'cif_core.dic' version 2.4.1 from 2010-06-29.

Automatic conversion script
Id: cif_fix_enum 1527 2010-12-29 10:47:43Z saulius 
;
_cod_original_cell_volume 14501(5)
_cod_original_sg_symbol_Hall 'P 2ac 2ab '
_cod_original_sg_symbol_H-M 'P 21 21 2'
_cod_original_formula_sum 'C152.50 H130 B2 F48 N6 Rh2'
_cod_database_code 7001980

loop_
_symmetry_equiv_pos_as_xyz
'x, y, z'
'-x+1/2, -y, z+1/2'
'x+1/2, -y+1/2, -z'
'-x, y+1/2, -z+1/2'

loop_
_atom_site_label
_atom_site_type_symbol
_atom_site_fract_x
_atom_site_fract_y
_atom_site_fract_z
_atom_site_U_iso_or_equiv
_atom_site_adp_type
_atom_site_occupancy
_atom_site_symmetry_multiplicity
_atom_site_calc_flag
_atom_site_refinement_flags
_atom_site_disorder_assembly
_atom_site_disorder_group
C1 C 0.6247(7) 0.7449(9) 0.21766(13) 0.056(3) Uani 1 1 d . . .
H1 H 0.5734 0.7183 0.2101 0.067 Uiso 1 1 calc R . .
C2 C 0.6717(9) 0.8307(9) 0.21194(16) 0.068(3) Uani 1 1 d . . .
H2 H 0.6459 0.8516 0.2011 0.081 Uiso 1 1 calc R . .
C3 C 0.7141(10) 0.9153(9) 0.22171(18) 0.084(5) Uani 1 1 d . . .
H3A H 0.6599 0.9586 0.2252 0.101 Uiso 1 1 calc R . .
H3B H 0.7595 0.9529 0.2147 0.101 Uiso 1 1 calc R . .
C4 C 0.7734(11) 0.8761(9) 0.23780(15) 0.081(4) Uani 1 1 d . . .
H4A H 0.8210 0.9259 0.2414 0.097 Uiso 1 1 calc R . .
H4B H 0.7261 0.8648 0.2468 0.097 Uiso 1 1 calc R . .
C5 C 0.8279(8) 0.7835(10) 0.23410(13) 0.061(3) Uani 1 1 d . . .
H5 H 0.9011 0.7896 0.2350 0.073 Uiso 1 1 calc R . .
C6 C 0.7941(8) 0.6908(9) 0.23632(11) 0.050(3) Uani 1 1 d . . .
H6 H 0.8468 0.6430 0.2390 0.060 Uiso 1 1 calc R . .
C7 C 0.6933(7) 0.6660(9) 0.24340(11) 0.053(3) Uani 1 1 d . . .
H7A H 0.6817 0.5959 0.2419 0.064 Uiso 1 1 calc R . .
H7B H 0.6947 0.6791 0.2553 0.064 Uiso 1 1 calc R . .
C8 C 0.6078(8) 0.7206(11) 0.23600(15) 0.076(4) Uani 1 1 d . . .
H8A H 0.5977 0.7814 0.2421 0.091 Uiso 1 1 calc R . .
H8B H 0.5472 0.6812 0.2371 0.091 Uiso 1 1 calc R . .
C9 C 0.7037(5) 0.6355(6) 0.17542(8) 0.0168(17) Uani 1 1 d . . .
C10 C 0.8101(6) 0.7113(6) 0.15843(10) 0.0263(18) Uani 1 1 d . . .
C11 C 0.7546(6) 0.6995(6) 0.18520(10) 0.037(2) Uani 1 1 d . . .
C12 C 0.8937(7) 0.8161(7) 0.18206(12) 0.041(2) Uani 1 1 d . . .
H12 H 0.8571 0.8535 0.1906 0.049 Uiso 1 1 calc R . .
C13 C 0.9377(8) 0.8917(8) 0.17011(13) 0.050(3) Uani 1 1 d . . .
H13A H 0.9810 0.8593 0.1621 0.060 Uiso 1 1 calc R . .
H13B H 0.8842 0.9248 0.1641 0.060 Uiso 1 1 calc R . .
C14 C 0.9975(9) 0.9658(9) 0.18004(16) 0.067(3) Uani 1 1 d . . .
H14A H 0.9535 0.9995 0.1878 0.080 Uiso 1 1 calc R . .
H14B H 1.0262 1.0148 0.1726 0.080 Uiso 1 1 calc R . .
C15 C 1.0805(9) 0.9141(9) 0.18943(15) 0.071(4) Uani 1 1 d . . .
H15A H 1.1166 0.9622 0.1961 0.085 Uiso 1 1 calc R . .
H15B H 1.1275 0.8862 0.1815 0.085 Uiso 1 1 calc R . .
C16 C 1.0421(8) 0.8306(9) 0.20104(13) 0.058(3) Uani 1 1 d . . .
H16A H 1.0989 0.7955 0.2057 0.070 Uiso 1 1 calc R . .
H16B H 1.0037 0.8590 0.2101 0.070 Uiso 1 1 calc R . .
C17 C 0.9755(7) 0.7582(7) 0.19120(14) 0.055(3) Uani 1 1 d . . .
H17 H 1.0174 0.7245 0.1829 0.066 Uiso 1 1 calc R . .
C18 C 0.9454(6) 0.5783(6) 0.19664(12) 0.038(2) Uani 1 1 d . . .
H18A H 0.8996 0.5667 0.1875 0.045 Uiso 1 1 calc R . .
H18B H 1.0135 0.5695 0.1926 0.045 Uiso 1 1 calc R . .
C19 C 0.9253(6) 0.5060(6) 0.20999(9) 0.0295(19) Uani 1 1 d . . .
C20 C 1.0032(8) 0.4683(8) 0.21939(12) 0.048(3) Uani 1 1 d . . .
H20 H 1.0691 0.4847 0.2167 0.057 Uiso 1 1 calc R . .
C21 C 0.9856(11) 0.4078(9) 0.23251(16) 0.071(4) Uani 1 1 d . . .
H21 H 1.0395 0.3822 0.2385 0.085 Uiso 1 1 calc R . .
C22 C 0.8894(14) 0.3840(9) 0.23705(15) 0.082(5) Uani 1 1 d . . .
H22 H 0.8770 0.3447 0.2463 0.099 Uiso 1 1 calc R . .
C23 C 0.8107(10) 0.4202(9) 0.22747(15) 0.063(3) Uani 1 1 d . . .
H23 H 0.7449 0.4032 0.2301 0.076 Uiso 1 1 calc R . .
C24 C 0.8289(8) 0.4810(8) 0.21406(16) 0.063(3) Uani 1 1 d . . .
H24 H 0.7755 0.5050 0.2078 0.075 Uiso 1 1 calc R . .
C25 C 0.6175(7) 0.5806(9) 0.18191(11) 0.049(3) Uani 1 1 d . . .
H25 H 0.6187 0.5888 0.1940 0.059 Uiso 1 1 calc R . .
C26 C 0.5195(7) 0.6257(13) 0.17593(14) 0.096(6) Uani 1 1 d . . .
H26A H 0.5210 0.6957 0.1777 0.144 Uiso 1 1 calc R . .
H26B H 0.4644 0.5975 0.1820 0.144 Uiso 1 1 calc R . .
H26C H 0.5111 0.6125 0.1643 0.144 Uiso 1 1 calc R . .
C27 C 0.6239(11) 0.4712(10) 0.17866(17) 0.090(5) Uani 1 1 d . . .
H27A H 0.5776 0.4537 0.1700 0.135 Uiso 1 1 calc R . .
H27B H 0.6071 0.4359 0.1886 0.135 Uiso 1 1 calc R . .
H27C H 0.6911 0.4546 0.1753 0.135 Uiso 1 1 calc R . .
C28 C 0.7045(6) 0.5812(7) 0.14404(10) 0.032(2) Uani 1 1 d . . .
C29 C 0.7355(7) 0.4857(8) 0.14241(12) 0.046(2) Uani 1 1 d . . .
H29 H 0.7718 0.4557 0.1509 0.055 Uiso 1 1 calc R . .
C30 C 0.7129(8) 0.4339(9) 0.12812(14) 0.060(3) Uani 1 1 d . . .
H30 H 0.7316 0.3680 0.1272 0.072 Uiso 1 1 calc R . .
C31 C 0.6640(9) 0.4776(11) 0.11546(13) 0.065(3) Uani 1 1 d . . .
H31 H 0.6511 0.4428 0.1057 0.078 Uiso 1 1 calc R . .
C32 C 0.6342(9) 0.5713(10) 0.11695(12) 0.059(3) Uani 1 1 d . . .
H32 H 0.5993 0.6007 0.1082 0.070 Uiso 1 1 calc R . .
C33 C 0.6538(7) 0.6257(10) 0.13115(14) 0.061(3) Uani 1 1 d . . .
H33 H 0.6330 0.6910 0.1320 0.073 Uiso 1 1 calc R . .
C34 C 0.8740(6) 0.7398(7) 0.14389(11) 0.036(2) Uani 1 1 d . . .
C35 C 0.9633(7) 0.6918(8) 0.14164(11) 0.041(2) Uani 1 1 d . . .
H35 H 0.9852 0.6455 0.1494 0.049 Uiso 1 1 calc R . .
C36 C 1.0219(8) 0.7134(8) 0.12749(13) 0.054(3) Uani 1 1 d . . .
H36 H 1.0804 0.6781 0.1253 0.065 Uiso 1 1 calc R . .
C37 C 0.9916(8) 0.7873(8) 0.11694(12) 0.056(3) Uani 1 1 d . . .
H37 H 1.0331 0.8052 0.1081 0.067 Uiso 1 1 calc R . .
C38 C 0.9024(10) 0.8350(11) 0.11903(15) 0.082(5) Uani 1 1 d . . .
H38 H 0.8815 0.8829 0.1115 0.098 Uiso 1 1 calc R . .
C39 C 0.8428(7) 0.8102(8) 0.13279(13) 0.054(3) Uani 1 1 d . . .
H39 H 0.7815 0.8418 0.1344 0.065 Uiso 1 1 calc R . .
N1 N 0.7370(6) 0.6414(6) 0.15871(9) 0.051(2) Uani 1 1 d . . .
N2 N 0.8205(5) 0.7472(5) 0.17461(9) 0.0330(18) Uani 1 1 d . . .
N3 N 0.9325(5) 0.6824(6) 0.20283(9) 0.0397(19) Uani 1 1 d . . .
H3 H 0.9694 0.6866 0.2123 0.048 Uiso 1 1 calc R . .
Rh1 Rh 0.77643(5) 0.71810(6) 0.209916(9) 0.03754(19) Uani 1 1 d . . .
B1 B 0.2538(7) 0.2518(6) 0.19270(10) 0.025(2) Uani 1 1 d . . .
C40 C 0.2665(6) 0.3709(6) 0.19446(10) 0.0272(18) Uani 1 1 d . . .
C41 C 0.2856(6) 0.4194(6) 0.20934(11) 0.030(2) Uani 1 1 d . . .
H41 H 0.2976 0.3819 0.2188 0.035 Uiso 1 1 calc R . .
C42 C 0.2877(6) 0.5212(6) 0.21064(10) 0.0312(19) Uani 1 1 d . . .
C43 C 0.2686(6) 0.5811(6) 0.19713(10) 0.032(2) Uani 1 1 d . . .
H43 H 0.2709 0.6495 0.1980 0.039 Uiso 1 1 calc R . .
C44 C 0.2459(6) 0.5348(6) 0.18227(11) 0.039(2) Uani 1 1 d . A .
C45 C 0.2471(6) 0.4329(6) 0.18106(10) 0.0320(19) Uani 1 1 d . . .
H45 H 0.2343 0.4044 0.1708 0.038 Uiso 1 1 calc R . .
C46 C 0.3117(8) 0.5704(7) 0.22685(13) 0.046(3) Uani 1 1 d . . .
C47 C 0.2217(8) 0.5968(7) 0.16738(13) 0.045(3) Uani 1 1 d . . .
C48 C 0.3328(6) 0.1906(6) 0.20475(8) 0.0197(17) Uani 1 1 d . . .
C49 C 0.4255(5) 0.2286(7) 0.21014(10) 0.030(2) Uani 1 1 d . . .
H49 H 0.4425 0.2929 0.2072 0.037 Uiso 1 1 calc R . .
C50 C 0.4915(6) 0.1757(8) 0.21944(12) 0.042(3) Uani 1 1 d . . .
C51 C 0.4694(7) 0.0773(8) 0.22429(11) 0.045(3) Uani 1 1 d . . .
H51 H 0.5130 0.0415 0.2310 0.054 Uiso 1 1 calc R . .
C52 C 0.3815(7) 0.0378(7) 0.21866(12) 0.044(3) Uani 1 1 d . B .
C53 C 0.3155(6) 0.0914(6) 0.20878(11) 0.033(2) Uani 1 1 d . . .
H53 H 0.2581 0.0605 0.2047 0.040 Uiso 1 1 calc R . .
C54 C 0.5892(7) 0.2237(9) 0.22448(14) 0.056(3) Uani 1 1 d . . .
C55 C 0.3580(10) -0.0704(10) 0.2223(2) 0.075(4) Uani 1 1 d . . .
C56 C 0.2849(6) 0.2136(6) 0.17406(10) 0.032(2) Uani 1 1 d . . .
C57 C 0.2352(7) 0.1395(6) 0.16519(10) 0.034(2) Uani 1 1 d . . .
H57 H 0.1771 0.1129 0.1698 0.041 Uiso 1 1 calc R . .
C58 C 0.2665(8) 0.1034(6) 0.15001(10) 0.041(2) Uani 1 1 d . . .
C59 C 0.3527(8) 0.1425(8) 0.14292(12) 0.051(3) Uani 1 1 d . . .
H59 H 0.3751 0.1192 0.1327 0.061 Uiso 1 1 calc R . .
C60 C 0.4045(7) 0.2148(8) 0.15088(11) 0.043(2) Uani 1 1 d . . .
C61 C 0.3708(7) 0.2473(7) 0.16599(10) 0.035(2) Uani 1 1 d . . .
H61 H 0.4083 0.2958 0.1713 0.042 Uiso 1 1 calc R . .
C62 C 0.2092(10) 0.0263(8) 0.14158(12) 0.061(3) Uani 1 1 d . . .
C63 C 0.4940(10) 0.2594(11) 0.14251(18) 0.076(4) Uani 1 1 d . . .
C64 C 0.1365(6) 0.2279(5) 0.19681(8) 0.0185(16) Uani 1 1 d . . .
C65 C 0.0985(6) 0.1863(5) 0.21171(9) 0.0200(17) Uani 1 1 d . . .
H65 H 0.1439 0.1665 0.2198 0.024 Uiso 1 1 calc R . .
C66 C -0.0037(6) 0.1737(6) 0.21468(9) 0.0222(18) Uani 1 1 d . . .
C67 C -0.0741(6) 0.2069(6) 0.20337(9) 0.0228(17) Uani 1 1 d . . .
H67 H -0.1426 0.1993 0.2054 0.027 Uiso 1 1 calc R . .
C68 C -0.0396(6) 0.2523(6) 0.18879(10) 0.0258(19) Uani 1 1 d . . .
C69 C 0.0623(6) 0.2613(6) 0.18574(9) 0.0264(19) Uani 1 1 d . . .
H69 H 0.0827 0.2909 0.1759 0.032 Uiso 1 1 calc R . .
C70 C -0.0363(7) 0.1214(7) 0.22970(11) 0.036(2) Uani 1 1 d . . .
C71 C -0.1120(6) 0.2887(8) 0.17598(11) 0.038(2) Uani 1 1 d . . .
F1 F 0.3503(6) 0.6587(4) 0.22533(7) 0.075(2) Uani 1 1 d . . .
F2 F 0.3770(6) 0.5183(5) 0.23627(7) 0.0719(19) Uani 1 1 d . . .
F3 F 0.2314(6) 0.5775(5) 0.23666(8) 0.084(2) Uani 1 1 d . . .
F4 F 0.144(2) 0.648(3) 0.1681(3) 0.145(12) Uani 0.50 1 d PU A 1
F5 F 0.222(3) 0.5474(10) 0.1528(2) 0.080(8) Uani 0.50 1 d PU A 1
F6 F 0.3014(17) 0.6594(19) 0.1637(2) 0.077(6) Uani 0.50 1 d PU A 1
F4A F 0.1319(18) 0.5704(14) 0.1622(3) 0.079(6) Uani 0.50 1 d PU A 2
F5A F 0.283(2) 0.582(2) 0.1558(3) 0.105(8) Uani 0.50 1 d PU A 2
F6A F 0.216(3) 0.6884(10) 0.1702(3) 0.092(7) Uani 0.50 1 d PU A 2
F7 F 0.6482(4) 0.2399(6) 0.21214(8) 0.083(2) Uani 1 1 d . . .
F8 F 0.5726(5) 0.3103(7) 0.23165(11) 0.110(3) Uani 1 1 d . . .
F9 F 0.6395(6) 0.1731(8) 0.23571(11) 0.117(4) Uani 1 1 d . . .
F10 F 0.368(3) -0.0866(17) 0.2398(3) 0.106(9) Uani 0.50 1 d PU B 1
F11 F 0.2741(12) -0.1007(15) 0.2194(4) 0.086(7) Uani 0.50 1 d PU B 1
F12 F 0.4243(12) -0.1264(9) 0.2176(3) 0.064(4) Uani 0.50 1 d P B 1
F10A F 0.269(2) -0.0702(14) 0.2303(5) 0.143(16) Uani 0.50 1 d P B 2
F11A F 0.351(4) -0.1280(16) 0.2089(2) 0.198(19) Uani 0.50 1 d P B 2
F12A F 0.419(2) -0.102(2) 0.2328(4) 0.129(12) Uani 0.50 1 d P B 2
F13 F 0.2443(8) -0.0032(5) 0.12721(8) 0.118(3) Uani 1 1 d . . .
F14 F 0.1149(8) 0.0495(7) 0.13941(17) 0.159(5) Uani 1 1 d . . .
F15 F 0.1984(8) -0.0555(6) 0.15068(9) 0.119(4) Uani 1 1 d . . .
F16 F 0.4773(7) 0.3373(10) 0.13521(18) 0.202(8) Uani 1 1 d . . .
F17 F 0.5427(6) 0.1983(9) 0.13316(10) 0.128(4) Uani 1 1 d . . .
F18 F 0.5655(6) 0.2823(7) 0.15354(10) 0.104(3) Uani 1 1 d . . .
F19 F 0.0005(5) 0.1616(5) 0.24355(7) 0.0675(18) Uani 1 1 d . . .
F20 F -0.0080(5) 0.0283(5) 0.22985(8) 0.0717(19) Uani 1 1 d . . .
F21 F -0.1355(4) 0.1215(6) 0.23148(7) 0.068(2) Uani 1 1 d . . .
F22 F -0.0926(4) 0.3827(4) 0.17150(6) 0.0490(14) Uani 1 1 d . . .
F23 F -0.1076(4) 0.2393(5) 0.16181(6) 0.0589(17) Uani 1 1 d . . .
F24 F -0.2068(4) 0.2871(6) 0.18097(7) 0.0678(19) Uani 1 1 d . . .
C1' C 0.2663(8) 0.3717(6) 0.02733(10) 0.039(2) Uani 1 1 d . . .
H1' H 0.2368 0.3224 0.0348 0.047 Uiso 1 1 calc R . .
C2' C 0.3594(8) 0.4037(7) 0.03223(11) 0.043(3) Uani 1 1 d . . .
H2' H 0.3833 0.3730 0.0425 0.051 Uiso 1 1 calc R . .
C3' C 0.4442(8) 0.4419(8) 0.02107(12) 0.051(3) Uani 1 1 d . . .
H3'1 H 0.4926 0.4772 0.0279 0.061 Uiso 1 1 calc R . .
H3'2 H 0.4784 0.3862 0.0161 0.061 Uiso 1 1 calc R . .
C4' C 0.4073(7) 0.5091(7) 0.00759(12) 0.048(3) Uani 1 1 d . . .
H4'1 H 0.3888 0.4695 -0.0020 0.058 Uiso 1 1 calc R . .
H4'2 H 0.4620 0.5521 0.0042 0.058 Uiso 1 1 calc R . .
C5' C 0.3183(7) 0.5719(6) 0.01253(10) 0.031(2) Uani 1 1 d . . .
H5' H 0.3306 0.6431 0.0122 0.037 Uiso 1 1 calc R . .
C6' C 0.2197(7) 0.5449(5) 0.00985(9) 0.0257(19) Uani 1 1 d . . .
H6' H 0.1739 0.6002 0.0078 0.031 Uiso 1 1 calc R . .
C7' C 0.1874(8) 0.4481(6) 0.00202(10) 0.040(2) Uani 1 1 d . . .
H7'1 H 0.1152 0.4413 0.0033 0.048 Uiso 1 1 calc R . .
H7'2 H 0.2017 0.4509 -0.0098 0.048 Uiso 1 1 calc R . .
C8' C 0.2370(9) 0.3579(6) 0.00910(10) 0.048(3) Uani 1 1 d . . .
H8'1 H 0.2968 0.3428 0.0027 0.058 Uiso 1 1 calc R . .
H8'2 H 0.1914 0.3023 0.0082 0.058 Uiso 1 1 calc R . .
C9' C 0.2412(6) 0.4928(5) 0.06137(9) 0.0250(17) Uani 1 1 d . . .
C10' C 0.1969(6) 0.4659(5) 0.08775(9) 0.0209(17) Uani 1 1 d . . .
C11' C 0.2630(6) 0.5411(5) 0.08769(9) 0.0253(18) Uani 1 1 d . . .
C12' C 0.3608(6) 0.6289(6) 0.06402(11) 0.032(2) Uani 1 1 d . . .
H12' H 0.3955 0.5937 0.0551 0.038 Uiso 1 1 calc R . .
C13' C 0.4447(6) 0.6654(7) 0.07533(10) 0.035(2) Uani 1 1 d . . .
H13C H 0.4786 0.6101 0.0805 0.042 Uiso 1 1 calc R . .
H13D H 0.4174 0.7073 0.0840 0.042 Uiso 1 1 calc R . .
C14' C 0.5187(6) 0.7239(7) 0.06448(11) 0.040(2) Uani 1 1 d . . .
H14C H 0.5738 0.7476 0.0713 0.048 Uiso 1 1 calc R . .
H14D H 0.5464 0.6809 0.0560 0.048 Uiso 1 1 calc R . .
C15' C 0.4670(7) 0.8102(6) 0.05634(12) 0.038(2) Uani 1 1 d . . .
H15C H 0.4437 0.8556 0.0648 0.046 Uiso 1 1 calc R . .
H15D H 0.5147 0.8451 0.0494 0.046 Uiso 1 1 calc R . .
C16' C 0.3793(6) 0.7772(6) 0.04598(10) 0.0314(19) Uani 1 1 d . . .
H16C H 0.4043 0.7415 0.0364 0.038 Uiso 1 1 calc R . .
H16D H 0.3435 0.8348 0.0420 0.038 Uiso 1 1 calc R . .
C17' C 0.3060(6) 0.7112(6) 0.05546(10) 0.0285(19) Uani 1 1 d . . .
H17' H 0.2736 0.7516 0.0640 0.034 Uiso 1 1 calc R . .
C18' C 0.1212(6) 0.6870(6) 0.05098(11) 0.031(2) Uani 1 1 d . . .
H18C H 0.1105 0.6441 0.0605 0.037 Uiso 1 1 calc R . .
H18D H 0.1130 0.7548 0.0546 0.037 Uiso 1 1 calc R . .
C19' C 0.0469(6) 0.6639(6) 0.03775(10) 0.0243(18) Uani 1 1 d . . .
C20' C 0.0179(6) 0.7388(6) 0.02641(12) 0.039(2) Uani 1 1 d . . .
H20' H 0.0385 0.8036 0.0280 0.046 Uiso 1 1 calc R . .
C21' C -0.0417(7) 0.7141(8) 0.01290(11) 0.043(2) Uani 1 1 d . . .
H21' H -0.0613 0.7633 0.0055 0.052 Uiso 1 1 calc R . .
C22' C -0.0724(7) 0.6197(8) 0.01013(11) 0.041(2) Uani 1 1 d . . .
H22' H -0.1116 0.6051 0.0009 0.050 Uiso 1 1 calc R . .
C23' C -0.0460(7) 0.5472(7) 0.02080(12) 0.039(2) Uani 1 1 d . . .
H23' H -0.0671 0.4827 0.0189 0.047 Uiso 1 1 calc R . .
C24' C 0.0128(6) 0.5691(6) 0.03462(9) 0.0274(19) Uani 1 1 d . . .
H24' H 0.0298 0.5188 0.0420 0.033 Uiso 1 1 calc R . .
C25' C 0.1193(7) 0.3541(6) 0.06514(11) 0.034(2) Uani 1 1 d . . .
H25' H 0.1155 0.3629 0.0531 0.041 Uiso 1 1 calc R . .
C26' C 0.1725(8) 0.2565(6) 0.06799(13) 0.050(3) Uani 1 1 d . . .
H26D H 0.2420 0.2627 0.0649 0.075 Uiso 1 1 calc R . .
H26E H 0.1415 0.2063 0.0613 0.075 Uiso 1 1 calc R . .
H26F H 0.1677 0.2387 0.0795 0.075 Uiso 1 1 calc R . .
C27' C 0.0145(7) 0.3553(7) 0.07123(11) 0.042(2) Uani 1 1 d . . .
H27D H 0.0140 0.3456 0.0831 0.063 Uiso 1 1 calc R . .
H27E H -0.0229 0.3034 0.0660 0.063 Uiso 1 1 calc R . .
H27F H -0.0158 0.4177 0.0686 0.063 Uiso 1 1 calc R . .
C28' C 0.2956(6) 0.6026(6) 0.10181(9) 0.0256(19) Uani 1 1 d . . .
C29' C 0.2603(7) 0.6976(6) 0.10395(10) 0.037(2) Uani 1 1 d . . .
H29' H 0.2110 0.7214 0.0968 0.044 Uiso 1 1 calc R . .
C30' C 0.2947(8) 0.7564(8) 0.11596(13) 0.055(3) Uani 1 1 d . . .
H30' H 0.2742 0.8219 0.1163 0.065 Uiso 1 1 calc R . .
C31' C 0.3601(8) 0.7218(9) 0.12788(12) 0.056(3) Uani 1 1 d . . .
H31' H 0.3818 0.7630 0.1364 0.068 Uiso 1 1 calc R . .
C32' C 0.3934(8) 0.6247(10) 0.12710(12) 0.059(3) Uani 1 1 d . . .
H32' H 0.4353 0.5995 0.1353 0.071 Uiso 1 1 calc R . .
C33' C 0.3625(7) 0.5641(8) 0.11355(10) 0.042(2) Uani 1 1 d . . .
H33' H 0.3865 0.5000 0.1125 0.050 Uiso 1 1 calc R . .
C34' C 0.1437(6) 0.4260(6) 0.10297(10) 0.028(2) Uani 1 1 d . . .
C35' C 0.0588(6) 0.4695(7) 0.10833(10) 0.035(2) Uani 1 1 d U . .
H35' H 0.0303 0.5205 0.1022 0.042 Uiso 1 1 calc R . .
C36' C 0.0130(8) 0.4381(8) 0.12322(13) 0.052(3) Uani 1 1 d . . .
H36' H -0.0450 0.4687 0.1271 0.063 Uiso 1 1 calc R . .
C37' C 0.0551(9) 0.3620(9) 0.13191(12) 0.059(3) Uani 1 1 d . . .
H37' H 0.0251 0.3397 0.1417 0.070 Uiso 1 1 calc R . .
C38' C 0.1415(11) 0.3187(9) 0.12621(15) 0.072(4) Uani 1 1 d . . .
H38' H 0.1707 0.2677 0.1322 0.087 Uiso 1 1 calc R . .
C39' C 0.1850(9) 0.3497(8) 0.11179(12) 0.055(3) Uani 1 1 d . . .
H39' H 0.2431 0.3190 0.1079 0.066 Uiso 1 1 calc R . .
F1' F 0.4415(5) 1.0741(9) 0.05088(11) 0.121(4) Uani 1 1 d . . .
F2' F 0.4668(5) 1.0288(6) 0.02810(11) 0.098(3) Uani 1 1 d . . .
F3' F 0.4344(5) 1.1745(5) 0.03173(17) 0.156(6) Uani 1 1 d . . .
F4' F 0.8615(5) 1.3034(4) 0.01853(8) 0.074(2) Uani 1 1 d . . .
F5' F 0.8239(5) 1.3723(4) 0.04109(6) 0.0594(17) Uani 1 1 d . . .
F6' F 0.7235(6) 1.3786(5) 0.02093(10) 0.095(3) Uani 1 1 d . . .
F7' F 1.2783(4) 0.9456(6) 0.07848(8) 0.084(2) Uani 1 1 d . . .
F8' F 1.1974(6) 1.0525(5) 0.09123(8) 0.080(2) Uani 1 1 d . . .
F9' F 1.1534(5) 0.9066(6) 0.09278(11) 0.108(3) Uani 1 1 d . . .
F10' F 1.2278(4) 1.0853(6) 0.02323(7) 0.075(2) Uani 1 1 d . . .
F11' F 1.1449(6) 0.9660(6) 0.01287(8) 0.095(3) Uani 1 1 d . . .
F12' F 1.0806(5) 1.1093(6) 0.01360(7) 0.070(2) Uani 1 1 d . . .
F13' F 0.9473(4) 0.6287(4) 0.07748(6) 0.0445(13) Uani 1 1 d . . .
F14' F 0.8023(5) 0.6309(5) 0.08807(8) 0.088(3) Uani 1 1 d . . .
F15' F 0.8364(5) 0.5301(4) 0.06879(9) 0.077(2) Uani 1 1 d . . .
F16' F 0.5878(4) 0.7590(7) 0.02063(8) 0.101(3) Uani 1 1 d . . .
F17' F 0.6555(7) 0.6169(5) 0.02040(7) 0.102(3) Uani 1 1 d . . .
F18' F 0.7188(4) 0.7362(4) 0.00694(6) 0.0426(13) Uani 1 1 d . . .
F19' F 0.8575(7) 1.2539(7) 0.10782(10) 0.103(3) Uani 1 1 d . . .
F20' F 0.9432(7) 1.1427(9) 0.11801(16) 0.185(7) Uani 1 1 d . . .
F21' F 0.8068(7) 1.1876(6) 0.12938(8) 0.102(3) Uani 1 1 d . . .
F22' F 0.5954(6) 0.8221(8) 0.10793(17) 0.154(5) Uani 1 1 d . . .
F23' F 0.5039(5) 0.9156(7) 0.09709(10) 0.101(3) Uani 1 1 d . . .
F24' F 0.5489(9) 0.9430(11) 0.12126(12) 0.207(8) Uani 1 1 d . . .
N1' N 0.1829(5) 0.4360(4) 0.07151(7) 0.0226(15) Uani 1 1 d . . .
N2' N 0.2914(5) 0.5559(5) 0.07110(8) 0.0257(16) Uani 1 1 d . . .
N3' N 0.2249(5) 0.6721(5) 0.04422(9) 0.0294(16) Uani 1 1 d . . .
H3' H 0.224(6) 0.713(6) 0.0353(10) 0.035 Uiso 1 1 d . . .
Rh1' Rh 0.25283(5) 0.51808(4) 0.036125(7) 0.02676(16) Uani 1 1 d . . .
B1' B 0.8246(6) 0.9870(7) 0.05915(11) 0.023(2) Uani 1 1 d . . .
C40' C 0.7589(6) 1.0667(5) 0.04878(8) 0.0220(16) Uani 1 1 d . . .
C41' C 0.6557(6) 1.0537(6) 0.04687(10) 0.0243(18) Uani 1 1 d . . .
H41' H 0.6259 0.9967 0.0510 0.029 Uiso 1 1 calc R . .
C42' C 0.5950(6) 1.1243(6) 0.03883(11) 0.033(2) Uani 1 1 d . . .
C43' C 0.6365(6) 1.2105(6) 0.03305(10) 0.032(2) Uani 1 1 d . . .
H43' H 0.5962 1.2576 0.0279 0.038 Uiso 1 1 calc R . .
C44' C 0.7376(7) 1.2266(6) 0.03487(10) 0.0338(19) Uani 1 1 d . . .
C45' C 0.7969(6) 1.1564(6) 0.04254(9) 0.0246(19) Uani 1 1 d . . .
H45' H 0.8653 1.1690 0.0436 0.029 Uiso 1 1 calc R . .
C46' C 0.4847(6) 1.1052(7) 0.03676(14) 0.043(2) Uani 1 1 d . . .
C47' C 0.7850(6) 1.3193(6) 0.02879(11) 0.034(2) Uani 1 1 d . . .
C48' C 0.9478(6) 0.9975(5) 0.05695(9) 0.0228(18) Uani 1 1 d . . .
C49' C 1.0158(5) 0.9820(5) 0.07002(9) 0.0209(17) Uani 1 1 d . . .
H49' H 0.9910 0.9683 0.0806 0.025 Uiso 1 1 calc R . .
C50' C 1.1194(6) 0.9867(6) 0.06766(9) 0.0214(17) Uani 1 1 d . . .
C51' C 1.1604(6) 1.0067(6) 0.05254(10) 0.030(2) Uani 1 1 d . . .
H51' H 1.2297 1.0091 0.0510 0.036 Uiso 1 1 calc R . .
C52' C 1.0953(6) 1.0232(6) 0.03977(10) 0.0299(19) Uani 1 1 d . . .
C53' C 0.9919(6) 1.0156(6) 0.04173(9) 0.0243(18) Uani 1 1 d . . .
H53' H 0.9508 1.0230 0.0325 0.029 Uiso 1 1 calc R . .
C54' C 1.1864(6) 0.9736(7) 0.08293(13) 0.037(2) Uani 1 1 d . . .
C55' C 1.1377(7) 1.0448(8) 0.02210(11) 0.044(3) Uani 1 1 d . . .
C56' C 0.8004(5) 0.8723(5) 0.05405(8) 0.0163(16) Uani 1 1 d . . .
C57' C 0.8325(6) 0.7961(6) 0.06459(10) 0.0256(18) Uani 1 1 d . . .
H57' H 0.8670 0.8132 0.0742 0.031 Uiso 1 1 calc R . .
C58' C 0.8159(5) 0.6966(6) 0.06149(9) 0.0216(18) Uani 1 1 d . . .
C59' C 0.7665(6) 0.6671(6) 0.04733(10) 0.0301(19) Uani 1 1 d . . .
H59' H 0.7553 0.6006 0.0451 0.036 Uiso 1 1 calc R . .
C60' C 0.7331(6) 0.7413(6) 0.03609(11) 0.033(2) Uani 1 1 d U . .
C61' C 0.7535(6) 0.8397(5) 0.03959(7) 0.0181(16) Uani 1 1 d . . .
H61' H 0.7346 0.8868 0.0318 0.022 Uiso 1 1 calc R . .
C62' C 0.8498(7) 0.6225(7) 0.07361(13) 0.041(2) Uani 1 1 d . . .
C63' C 0.6754(6) 0.7114(7) 0.02092(11) 0.038(2) Uani 1 1 d . . .
C64' C 0.7892(6) 1.0023(5) 0.07847(9) 0.0250(18) Uani 1 1 d . . .
C65' C 0.8317(7) 1.0761(7) 0.08872(11) 0.034(2) Uani 1 1 d . . .
H65' H 0.8841 1.1144 0.0846 0.041 Uiso 1 1 calc R . .
C66' C 0.7971(7) 1.0931(7) 0.10495(11) 0.039(2) Uani 1 1 d . . .
C67' C 0.7171(8) 1.0408(8) 0.11086(10) 0.052(3) Uani 1 1 d U . .
H67' H 0.6942 1.0524 0.1216 0.062 Uiso 1 1 calc R . .
C68' C 0.6702(6) 0.9720(7) 0.10128(10) 0.036(2) Uani 1 1 d . . .
C69' C 0.7062(6) 0.9552(7) 0.08531(11) 0.036(2) Uani 1 1 d . . .
H69' H 0.6725 0.9093 0.0788 0.043 Uiso 1 1 calc R . .
C70' C 0.8501(10) 1.1673(11) 0.11569(17) 0.073(4) Uani 1 1 d . . .
C71' C 0.5805(8) 0.9157(9) 0.10668(11) 0.050(3) Uani 1 1 d . . .
C72 C 0.5029(11) 0.2564(12) 0.08408(17) 0.084(4) Uani 1 1 d . . .
C73 C 0.5998(15) 0.2394(14) 0.08268(17) 0.106(5) Uani 1 1 d . . .
H73 H 0.6258 0.1800 0.0866 0.127 Uiso 1 1 calc R . .
C74 C 0.6623(14) 0.3059(13) 0.0758(2) 0.100(5) Uani 1 1 d . . .
H74 H 0.7313 0.2943 0.0760 0.120 Uiso 1 1 calc R . .
C75 C 0.6242(11) 0.3958(13) 0.0680(2) 0.094(5) Uani 1 1 d . . .
H75 H 0.6654 0.4392 0.0622 0.113 Uiso 1 1 calc R . .
C76 C 0.5331(17) 0.4097(12) 0.0697(3) 0.129(8) Uani 1 1 d . . .
H76 H 0.5042 0.4668 0.0654 0.155 Uiso 1 1 calc R . .
C77 C 0.4708(14) 0.3390(13) 0.07818(19) 0.094(5) Uani 1 1 d . . .
H77 H 0.4030 0.3539 0.0795 0.113 Uiso 1 1 calc R . .
C78 C 0.4336(10) 0.1766(11) 0.09225(18) 0.089(4) Uani 1 1 d . . .
H78A H 0.3838 0.2085 0.0990 0.133 Uiso 1 1 calc R . .
H78B H 0.4736 0.1336 0.0990 0.133 Uiso 1 1 calc R . .
H78C H 0.4010 0.1389 0.0837 0.133 Uiso 1 1 calc R . .
C79 C 0.6220(11) 1.0171(14) 0.1723(2) 0.131(14) Uani 0.50 1 d PGU . .
C80 C 0.5279(13) 1.0319(11) 0.17947(18) 0.060(6) Uani 0.50 1 d PGU . .
H80 H 0.5172 1.0856 0.1864 0.072 Uiso 0.50 1 calc PR . .
C81 C 0.4500(11) 0.9664(14) 0.1762(2) 0.165(16) Uani 0.50 1 d PGU . .
H81 H 0.3871 0.9763 0.1810 0.198 Uiso 0.50 1 calc PR . .
C82 C 0.4661(15) 0.8862(13) 0.1658(2) 0.088(9) Uani 0.50 1 d PGU . .
H82 H 0.4139 0.8423 0.1636 0.105 Uiso 0.50 1 calc PR . .
C83 C 0.5601(18) 0.8713(13) 0.1586(2) 0.135(15) Uani 0.50 1 d PGU . .
H83 H 0.5708 0.8176 0.1517 0.162 Uiso 0.50 1 calc PR . .
C84 C 0.6380(13) 0.9368(16) 0.1619(2) 0.108(12) Uani 0.50 1 d PGU . .
H84 H 0.7009 0.9269 0.1572 0.129 Uiso 0.50 1 calc PR . .
C85 C 0.6953(18) 1.057(2) 0.1750(4) 0.087(9) Uani 0.50 1 d PU . .
H85A H 0.6816 1.1183 0.1804 0.131 Uiso 0.50 1 calc PR . .
H85B H 0.7298 1.0692 0.1647 0.131 Uiso 0.50 1 calc PR . .
H85C H 0.7368 1.0166 0.1820 0.131 Uiso 0.50 1 calc PR . .

loop_
_atom_site_aniso_label
_atom_site_aniso_U_11
_atom_site_aniso_U_22
_atom_site_aniso_U_33
_atom_site_aniso_U_23
_atom_site_aniso_U_13
_atom_site_aniso_U_12
C1 0.036(5) 0.081(9) 0.051(6) -0.009(6) 0.022(5) 0.017(6)
C2 0.067(7) 0.066(8) 0.071(8) 0.015(7) 0.020(7) 0.015(6)
C3 0.094(10) 0.051(7) 0.107(11) -0.038(7) 0.055(9) 0.010(7)
C4 0.104(11) 0.074(8) 0.064(8) -0.039(7) 0.049(8) -0.020(8)
C5 0.046(6) 0.083(9) 0.053(7) -0.040(7) 0.001(5) -0.016(7)
C6 0.061(7) 0.069(8) 0.019(5) -0.010(5) -0.005(5) 0.004(6)
C7 0.046(6) 0.094(9) 0.020(5) -0.010(5) 0.007(4) -0.004(6)
C8 0.050(7) 0.105(10) 0.073(8) -0.034(8) 0.046(6) -0.032(8)
C9 0.003(3) 0.034(5) 0.013(4) 0.008(3) 0.004(3) -0.001(3)
C10 0.024(4) 0.026(4) 0.029(4) 0.000(4) -0.001(3) -0.002(4)
C11 0.021(4) 0.048(5) 0.041(5) 0.006(4) 0.001(4) 0.002(5)
C12 0.032(5) 0.032(5) 0.059(6) -0.011(5) 0.006(5) 0.000(4)
C13 0.049(6) 0.044(6) 0.058(7) -0.010(5) 0.010(5) -0.017(5)
C14 0.057(7) 0.049(7) 0.094(9) 0.000(7) 0.025(7) -0.023(6)
C15 0.057(8) 0.078(9) 0.077(8) -0.029(7) 0.022(7) -0.056(7)
C16 0.042(6) 0.079(8) 0.054(6) -0.030(6) 0.004(5) -0.018(6)
C17 0.041(6) 0.043(6) 0.081(8) -0.033(6) 0.008(5) -0.017(5)
C18 0.024(5) 0.037(5) 0.052(6) -0.028(5) -0.013(4) 0.012(4)
C19 0.036(5) 0.031(5) 0.022(4) -0.014(4) 0.004(4) 0.006(4)
C20 0.047(6) 0.048(6) 0.047(6) -0.011(5) -0.002(5) -0.006(5)
C21 0.089(10) 0.053(8) 0.071(9) -0.006(7) -0.027(8) 0.003(7)
C22 0.163(16) 0.041(7) 0.043(7) -0.019(6) 0.026(9) -0.030(9)
C23 0.072(8) 0.058(8) 0.059(7) -0.012(6) 0.021(7) -0.031(7)
C24 0.043(6) 0.047(7) 0.098(9) -0.015(7) 0.008(6) 0.002(5)
C25 0.041(6) 0.086(9) 0.019(5) 0.009(5) 0.001(4) -0.008(6)
C26 0.009(5) 0.224(18) 0.055(7) 0.053(9) 0.000(5) -0.010(7)
C27 0.116(12) 0.075(10) 0.079(9) -0.003(8) 0.029(8) -0.058(9)
C28 0.010(4) 0.068(7) 0.019(4) 0.006(4) -0.001(3) -0.006(4)
C29 0.033(5) 0.055(6) 0.051(6) -0.005(5) 0.000(5) 0.005(5)
C30 0.050(7) 0.065(7) 0.064(7) -0.011(6) 0.008(6) -0.008(6)
C31 0.070(8) 0.088(10) 0.036(6) -0.023(7) 0.000(6) -0.009(8)
C32 0.057(7) 0.097(10) 0.022(5) 0.016(6) -0.006(5) -0.021(7)
C33 0.032(6) 0.086(9) 0.065(8) -0.007(7) -0.008(5) -0.002(6)
C34 0.030(5) 0.040(6) 0.038(5) 0.007(4) -0.003(4) -0.010(4)
C35 0.032(5) 0.059(7) 0.030(5) -0.001(5) 0.008(4) -0.006(5)
C36 0.047(6) 0.055(7) 0.062(7) -0.001(6) 0.030(5) 0.005(6)
C37 0.065(7) 0.059(7) 0.043(6) 0.017(6) 0.028(5) -0.008(6)
C38 0.073(9) 0.116(12) 0.056(7) 0.057(8) 0.033(7) 0.021(8)
C39 0.035(6) 0.067(8) 0.059(7) 0.031(6) 0.004(5) -0.007(5)
N1 0.039(5) 0.066(6) 0.049(5) 0.019(4) -0.005(4) 0.010(5)
N2 0.023(4) 0.036(4) 0.040(4) -0.010(3) 0.006(3) -0.007(3)
N3 0.034(4) 0.047(5) 0.038(4) -0.008(4) -0.010(3) 0.006(4)
Rh1 0.0287(4) 0.0489(4) 0.0351(4) -0.0104(3) 0.0077(3) 0.0023(3)
B1 0.023(5) 0.026(5) 0.027(5) -0.005(4) 0.005(4) 0.006(4)
C40 0.014(4) 0.032(4) 0.036(5) -0.004(4) 0.008(4) 0.000(4)
C41 0.030(5) 0.022(4) 0.037(5) 0.001(4) 0.016(4) 0.000(4)
C42 0.023(4) 0.035(5) 0.036(5) 0.007(4) -0.001(4) -0.003(4)
C43 0.026(5) 0.022(4) 0.049(5) 0.002(4) 0.011(4) -0.007(4)
C44 0.021(5) 0.043(6) 0.054(6) 0.008(4) 0.003(4) 0.017(5)
C45 0.025(5) 0.041(5) 0.030(4) -0.007(4) 0.003(4) -0.008(4)
C46 0.049(6) 0.040(6) 0.049(6) -0.015(5) -0.001(5) -0.004(5)
C47 0.037(6) 0.045(7) 0.053(7) 0.013(5) 0.015(6) 0.016(5)
C48 0.024(4) 0.028(5) 0.007(4) 0.005(3) 0.004(3) 0.001(3)
C49 0.026(4) 0.038(5) 0.027(4) 0.004(4) 0.009(4) -0.004(4)
C50 0.014(4) 0.066(7) 0.046(6) -0.011(5) 0.003(4) 0.012(4)
C51 0.045(6) 0.055(7) 0.034(5) 0.016(5) -0.002(5) 0.021(5)
C52 0.028(5) 0.044(6) 0.059(6) 0.024(5) 0.002(5) 0.004(5)
C53 0.017(4) 0.041(6) 0.041(5) 0.007(4) -0.002(4) -0.002(4)
C54 0.026(5) 0.077(8) 0.065(7) 0.004(7) 0.012(5) 0.002(6)
C55 0.039(8) 0.064(9) 0.121(12) 0.050(9) -0.003(8) 0.008(7)
C56 0.032(5) 0.030(5) 0.036(5) -0.014(4) 0.001(4) 0.004(4)
C57 0.041(6) 0.029(4) 0.032(4) -0.004(4) 0.015(4) -0.001(4)
C58 0.065(7) 0.025(5) 0.034(5) -0.005(4) 0.000(5) 0.016(5)
C59 0.068(7) 0.051(7) 0.033(5) 0.002(5) 0.032(5) 0.021(6)
C60 0.045(5) 0.053(6) 0.033(5) -0.001(5) 0.010(4) -0.011(5)
C61 0.038(5) 0.043(6) 0.025(5) 0.000(4) 0.013(4) -0.004(4)
C62 0.107(10) 0.041(6) 0.036(6) -0.012(5) 0.012(6) -0.002(7)
C63 0.063(8) 0.088(10) 0.076(9) -0.023(8) 0.046(8) -0.009(7)
C64 0.031(4) 0.011(4) 0.014(4) -0.002(3) 0.000(3) 0.003(3)
C65 0.029(4) 0.020(4) 0.010(4) 0.001(3) 0.000(3) 0.004(3)
C66 0.031(4) 0.023(4) 0.013(4) 0.006(3) 0.001(3) -0.003(4)
C67 0.026(4) 0.027(4) 0.015(4) 0.005(3) 0.000(3) 0.001(4)
C68 0.022(4) 0.031(5) 0.025(4) -0.003(4) -0.002(3) -0.005(3)
C69 0.043(5) 0.019(4) 0.017(4) -0.008(3) 0.007(4) 0.000(4)
C70 0.028(5) 0.047(6) 0.032(5) 0.003(5) 0.007(4) -0.005(4)
C71 0.028(5) 0.054(6) 0.033(5) -0.004(5) -0.002(4) -0.005(5)
F1 0.127(6) 0.045(4) 0.052(4) -0.003(3) -0.003(4) -0.045(4)
F2 0.109(5) 0.057(4) 0.050(3) -0.007(3) -0.022(4) -0.009(4)
F3 0.097(5) 0.101(5) 0.055(4) -0.042(4) 0.039(4) -0.036(5)
F4 0.106(17) 0.23(3) 0.096(16) 0.103(19) 0.081(14) 0.134(19)
F5 0.18(2) 0.024(6) 0.035(8) 0.006(5) -0.056(13) -0.033(11)
F6 0.097(13) 0.093(13) 0.041(9) 0.056(9) -0.035(9) -0.064(12)
F4A 0.109(15) 0.068(11) 0.059(11) 0.021(8) -0.057(12) 0.005(10)
F5A 0.121(18) 0.14(2) 0.056(14) 0.063(14) 0.041(13) 0.050(16)
F6A 0.143(19) 0.020(7) 0.112(15) 0.022(7) -0.061(16) -0.011(10)
F7 0.039(3) 0.157(7) 0.053(4) -0.018(4) 0.006(3) -0.038(4)
F8 0.055(4) 0.142(8) 0.133(7) -0.097(6) -0.011(4) -0.003(5)
F9 0.062(5) 0.166(9) 0.123(7) 0.065(7) -0.059(5) -0.032(5)
F10 0.17(3) 0.074(11) 0.073(12) 0.061(10) 0.032(14) 0.009(16)
F11 0.025(9) 0.041(11) 0.19(2) 0.072(13) -0.017(10) -0.004(7)
F12 0.070(10) 0.021(6) 0.102(13) -0.012(8) 0.028(9) -0.002(7)
F10A 0.12(2) 0.038(10) 0.27(4) -0.004(14) 0.15(3) 0.006(11)
F11A 0.46(6) 0.062(13) 0.070(13) -0.006(11) -0.06(2) -0.12(2)
F12A 0.086(17) 0.16(3) 0.14(3) 0.10(3) -0.017(17) -0.015(16)
F13 0.202(9) 0.093(5) 0.059(4) -0.047(4) 0.045(6) -0.069(7)
F14 0.114(8) 0.103(8) 0.259(14) -0.094(9) -0.077(9) 0.006(6)
F15 0.213(11) 0.072(5) 0.072(5) -0.011(4) 0.000(6) -0.061(6)
F16 0.098(7) 0.216(13) 0.291(16) 0.207(13) 0.104(9) 0.046(8)
F17 0.084(5) 0.214(11) 0.085(6) -0.052(7) 0.057(5) -0.019(7)
F18 0.087(5) 0.141(8) 0.086(6) -0.014(6) 0.041(5) -0.045(6)
F19 0.085(5) 0.087(5) 0.031(3) 0.013(3) -0.002(3) -0.023(4)
F20 0.104(5) 0.056(4) 0.056(4) 0.032(3) 0.030(4) 0.013(4)
F21 0.037(3) 0.114(6) 0.054(4) 0.037(4) 0.011(3) -0.006(3)
F22 0.052(3) 0.052(4) 0.043(3) 0.018(3) -0.018(3) 0.006(3)
F23 0.071(4) 0.086(5) 0.019(3) 0.002(3) -0.016(3) -0.014(3)
F24 0.031(3) 0.120(6) 0.053(3) 0.033(4) -0.003(3) 0.003(3)
C1' 0.073(7) 0.021(4) 0.024(4) 0.007(3) 0.011(5) 0.006(5)
C2' 0.055(6) 0.040(6) 0.034(5) 0.009(4) 0.014(5) 0.025(5)
C3' 0.060(7) 0.059(7) 0.033(5) 0.001(5) 0.020(5) 0.034(6)
C4' 0.053(6) 0.044(6) 0.047(6) 0.001(5) 0.021(5) 0.027(5)
C5' 0.041(6) 0.022(5) 0.030(5) 0.004(4) 0.007(4) 0.001(4)
C6' 0.049(6) 0.017(4) 0.012(4) 0.002(3) 0.000(4) 0.008(4)
C7' 0.066(7) 0.031(5) 0.022(5) -0.006(4) -0.001(4) 0.007(5)
C8' 0.084(8) 0.029(5) 0.030(5) -0.007(4) 0.012(5) 0.013(6)
C9' 0.032(4) 0.006(3) 0.037(4) 0.000(3) 0.006(4) 0.012(4)
C10' 0.028(4) 0.012(4) 0.023(4) -0.002(3) 0.000(3) 0.013(3)
C11' 0.023(4) 0.015(4) 0.038(5) 0.001(3) 0.000(4) -0.006(4)
C12' 0.023(4) 0.027(5) 0.044(5) -0.007(4) 0.009(4) -0.003(4)
C13' 0.025(5) 0.058(6) 0.023(4) -0.011(4) 0.010(4) -0.008(4)
C14' 0.023(4) 0.050(6) 0.048(6) -0.013(5) 0.010(4) -0.018(5)
C15' 0.040(5) 0.024(5) 0.050(6) -0.008(4) 0.021(4) -0.005(4)
C16' 0.033(5) 0.029(5) 0.032(5) -0.005(4) 0.014(4) -0.011(4)
C17' 0.034(5) 0.026(4) 0.025(4) 0.004(4) 0.004(3) 0.001(4)
C18' 0.032(5) 0.025(5) 0.036(5) -0.010(4) 0.004(4) -0.004(4)
C19' 0.029(4) 0.020(4) 0.023(4) -0.003(4) 0.006(4) 0.001(3)
C20' 0.032(5) 0.014(4) 0.070(7) 0.015(4) 0.016(5) 0.001(4)
C21' 0.045(6) 0.056(7) 0.029(5) 0.018(5) 0.002(4) -0.002(5)
C22' 0.032(5) 0.059(7) 0.033(5) -0.002(5) 0.002(4) 0.004(5)
C23' 0.036(5) 0.031(5) 0.051(6) -0.019(5) 0.011(5) -0.012(4)
C24' 0.030(4) 0.039(5) 0.013(4) 0.007(4) 0.006(4) 0.001(4)
C25' 0.060(6) 0.011(4) 0.031(5) 0.000(4) -0.015(4) -0.004(4)
C26' 0.075(7) 0.019(5) 0.056(6) 0.003(4) -0.003(6) 0.007(5)
C27' 0.052(6) 0.049(6) 0.024(5) -0.003(4) -0.006(4) -0.022(5)
C28' 0.019(4) 0.038(5) 0.020(4) -0.002(4) 0.003(3) -0.009(4)
C29' 0.044(5) 0.038(5) 0.029(4) -0.004(4) 0.000(4) -0.005(5)
C30' 0.063(7) 0.049(6) 0.052(6) -0.022(5) 0.023(6) -0.024(5)
C31' 0.061(7) 0.072(8) 0.036(6) -0.032(6) 0.020(5) -0.042(7)
C32' 0.046(6) 0.108(11) 0.024(5) -0.005(6) -0.009(5) -0.010(7)
C33' 0.047(6) 0.064(7) 0.015(4) -0.001(4) 0.013(4) -0.004(5)
C34' 0.037(5) 0.022(5) 0.025(4) 0.004(4) 0.003(4) -0.011(4)
C35' 0.040(5) 0.045(5) 0.019(4) 0.012(4) 0.023(4) -0.006(5)
C36' 0.048(6) 0.066(7) 0.043(6) 0.004(6) 0.003(5) -0.010(6)
C37' 0.077(8) 0.071(8) 0.028(5) 0.008(6) 0.012(6) -0.041(7)
C38' 0.096(10) 0.057(8) 0.064(8) 0.032(6) 0.010(7) 0.009(7)
C39' 0.073(8) 0.052(7) 0.039(6) 0.024(5) 0.014(5) 0.020(6)
F1' 0.042(4) 0.229(11) 0.092(6) -0.002(7) 0.018(4) -0.023(5)
F2' 0.044(4) 0.087(5) 0.162(8) -0.058(6) -0.023(4) -0.009(4)
F3' 0.039(4) 0.057(5) 0.372(17) 0.080(7) -0.071(7) -0.010(3)
F4' 0.100(5) 0.043(4) 0.081(5) -0.009(3) 0.038(4) -0.028(4)
F5' 0.105(5) 0.040(3) 0.033(3) -0.002(3) 0.006(3) -0.040(3)
F6' 0.087(5) 0.056(4) 0.143(7) 0.056(4) -0.058(5) -0.022(4)
F7' 0.036(4) 0.141(7) 0.076(4) -0.021(4) -0.012(3) 0.032(4)
F8' 0.133(6) 0.050(4) 0.056(4) -0.009(3) -0.062(4) 0.015(4)
F9' 0.065(5) 0.122(7) 0.137(7) 0.096(6) -0.047(5) -0.050(5)
F10' 0.038(4) 0.135(6) 0.051(3) -0.001(4) 0.009(3) -0.039(4)
F11' 0.144(7) 0.095(5) 0.045(4) -0.042(4) 0.056(4) -0.041(5)
F12' 0.058(4) 0.111(6) 0.042(3) 0.028(4) 0.000(3) -0.013(4)
F13' 0.040(3) 0.053(3) 0.040(3) 0.022(3) -0.011(2) -0.008(3)
F14' 0.094(5) 0.098(5) 0.071(4) 0.063(4) 0.055(4) 0.054(4)
F15' 0.084(5) 0.023(3) 0.124(6) 0.019(3) -0.039(4) -0.007(3)
F16' 0.031(3) 0.206(9) 0.066(4) -0.082(5) -0.015(3) 0.019(4)
F17' 0.208(9) 0.058(4) 0.040(4) 0.003(3) -0.038(5) -0.086(5)
F18' 0.043(3) 0.053(3) 0.032(3) 0.009(2) -0.001(2) -0.013(3)
F19' 0.141(8) 0.101(7) 0.068(5) -0.043(5) 0.008(5) -0.053(6)
F20' 0.104(7) 0.200(11) 0.253(13) -0.186(11) -0.113(8) 0.065(7)
F21' 0.172(8) 0.098(6) 0.035(4) -0.026(4) -0.013(4) 0.007(6)
F22' 0.076(6) 0.126(8) 0.260(14) 0.117(9) 0.061(7) 0.012(6)
F23' 0.050(4) 0.151(8) 0.102(6) 0.063(6) -0.001(4) -0.030(5)
F24' 0.195(11) 0.323(17) 0.102(7) -0.124(9) 0.118(8) -0.169(12)
N1' 0.040(4) 0.011(3) 0.017(3) 0.001(3) 0.007(3) 0.000(3)
N2' 0.023(4) 0.031(4) 0.023(4) -0.002(3) 0.012(3) 0.000(3)
N3' 0.024(4) 0.029(4) 0.035(4) -0.002(3) 0.014(3) 0.001(3)
Rh1' 0.0332(3) 0.0217(3) 0.0255(3) 0.0017(3) 0.0080(3) 0.0039(3)
B1' 0.017(4) 0.027(5) 0.026(5) 0.009(4) 0.002(4) 0.000(4)
C40' 0.027(4) 0.023(4) 0.016(4) -0.005(3) 0.004(4) -0.007(4)
C41' 0.027(5) 0.019(4) 0.027(4) -0.004(3) 0.002(4) 0.005(4)
C42' 0.025(5) 0.031(5) 0.044(5) -0.003(4) 0.004(4) -0.002(4)
C43' 0.041(5) 0.014(4) 0.041(5) -0.009(4) -0.007(4) 0.008(4)
C44' 0.041(5) 0.030(4) 0.031(4) 0.001(4) -0.013(4) -0.014(4)
C45' 0.015(4) 0.030(5) 0.030(4) -0.004(4) -0.004(3) -0.008(4)
C46' 0.025(5) 0.033(5) 0.071(7) -0.003(5) -0.006(5) 0.008(4)
C47' 0.031(5) 0.021(5) 0.052(5) -0.009(4) -0.014(4) 0.001(4)
C48' 0.025(4) 0.017(4) 0.026(4) -0.008(3) 0.002(3) 0.001(3)
C49' 0.029(4) 0.010(4) 0.023(4) 0.001(3) 0.003(3) -0.003(3)
C50' 0.023(4) 0.018(4) 0.023(4) -0.003(3) -0.009(3) -0.005(3)
C51' 0.026(4) 0.020(5) 0.044(5) -0.009(4) -0.001(4) 0.002(4)
C52' 0.029(5) 0.028(4) 0.033(5) -0.007(4) 0.010(4) -0.008(4)
C53' 0.033(5) 0.027(4) 0.013(4) -0.010(3) -0.006(3) -0.003(4)
C54' 0.023(5) 0.019(5) 0.068(7) 0.018(5) -0.003(4) -0.005(4)
C55' 0.039(6) 0.065(7) 0.029(5) -0.013(5) 0.013(4) -0.023(5)
C56' 0.016(4) 0.020(4) 0.013(4) -0.001(3) 0.007(3) -0.001(3)
C57' 0.026(4) 0.026(5) 0.025(4) -0.007(4) -0.001(3) -0.008(4)
C58' 0.021(4) 0.023(4) 0.021(4) 0.006(3) 0.004(3) 0.003(3)
C59' 0.025(5) 0.026(4) 0.039(5) -0.013(4) 0.014(4) -0.003(4)
C60' 0.019(4) 0.040(5) 0.040(4) -0.005(4) 0.024(4) -0.014(4)
C61' 0.021(4) 0.033(4) 0.001(3) 0.003(3) -0.002(3) -0.009(4)
C62' 0.027(5) 0.032(6) 0.063(7) 0.005(5) 0.017(5) 0.004(4)
C63' 0.033(5) 0.041(6) 0.040(5) -0.008(5) 0.008(4) -0.016(5)
C64' 0.028(4) 0.020(4) 0.027(4) 0.009(3) 0.001(3) 0.000(3)
C65' 0.029(5) 0.040(5) 0.034(5) -0.019(4) -0.007(4) 0.005(4)
C66' 0.031(5) 0.051(6) 0.035(5) -0.022(5) -0.001(4) 0.023(5)
C67' 0.065(7) 0.071(7) 0.019(4) -0.026(5) -0.008(5) 0.056(6)
C68' 0.030(5) 0.054(6) 0.024(5) 0.009(5) 0.003(4) 0.012(5)
C69' 0.027(5) 0.036(5) 0.044(5) -0.001(4) -0.002(4) 0.009(4)
C70' 0.064(8) 0.086(10) 0.068(9) -0.044(8) -0.010(7) 0.013(8)
C71' 0.048(7) 0.081(9) 0.022(5) 0.022(5) 0.013(5) 0.019(6)
C72 0.077(10) 0.106(13) 0.070(9) -0.030(9) -0.029(8) 0.028(9)
C73 0.131(15) 0.123(15) 0.063(9) 0.011(9) -0.012(9) 0.025(13)
C74 0.121(13) 0.090(12) 0.090(11) 0.008(9) 0.000(10) -0.024(11)
C75 0.059(9) 0.106(13) 0.117(13) -0.058(11) 0.006(9) -0.030(9)
C76 0.137(18) 0.053(10) 0.20(2) -0.039(12) -0.068(16) 0.015(11)
C77 0.111(13) 0.081(11) 0.090(11) 0.010(9) -0.012(9) -0.001(11)
C78 0.075(9) 0.096(11) 0.095(10) 0.008(9) 0.007(8) -0.002(8)
C79 0.12(3) 0.15(3) 0.13(3) 0.08(2) -0.07(2) 0.04(2)
C80 0.026(10) 0.073(16) 0.080(16) 0.033(13) -0.014(10) 0.004(11)
C81 0.28(3) 0.18(3) 0.040(15) 0.036(18) -0.07(2) 0.07(3)
C82 0.14(3) 0.068(17) 0.052(15) -0.006(13) 0.006(16) 0.042(17)
C83 0.07(2) 0.22(4) 0.11(2) 0.08(3) 0.022(19) 0.01(2)
C84 0.17(3) 0.09(2) 0.055(15) -0.033(15) 0.009(18) 0.08(2)
C85 0.045(14) 0.070(17) 0.15(2) 0.055(17) 0.017(15) -0.012(12)

loop_
_atom_type_symbol
_atom_type_description
_atom_type_scat_dispersion_real
_atom_type_scat_dispersion_imag
_atom_type_scat_source
C C 0.0033 0.0016 'International Tables Vol C Tables 4.2.6.8 and 6.1.1.4'
H H 0.0000 0.0000 'International Tables Vol C Tables 4.2.6.8 and 6.1.1.4'
B B 0.0013 0.0007 'International Tables Vol C Tables 4.2.6.8 and 6.1.1.4'
N N 0.0061 0.0033 'International Tables Vol C Tables 4.2.6.8 and 6.1.1.4'
F F 0.0171 0.0103 'International Tables Vol C Tables 4.2.6.8 and 6.1.1.4'
Rh Rh -1.1178 0.9187 'International Tables Vol C Tables 4.2.6.8 and 6.1.1.4'

loop_
_geom_angle_atom_site_label_1
_geom_angle_atom_site_label_2
_geom_angle_atom_site_label_3
_geom_angle
_geom_angle_site_symmetry_1
_geom_angle_site_symmetry_3
_geom_angle_publ_flag
C2 C1 C8 124.3(11) . . ?
C2 C1 Rh1 67.9(6) . . ?
C8 C1 Rh1 112.5(7) . . ?
C2 C1 H1 114.5 . . ?
C8 C1 H1 114.5 . . ?
Rh1 C1 H1 114.5 . . ?
C1 C2 C3 129.2(12) . . ?
C1 C2 Rh1 73.4(6) . . ?
C3 C2 Rh1 110.6(9) . . ?
C1 C2 H2 112.2 . . ?
C3 C2 H2 112.2 . . ?
Rh1 C2 H2 112.2 . . ?
C2 C3 C4 110.7(10) . . ?
C2 C3 H3A 109.5 . . ?
C4 C3 H3A 109.5 . . ?
C2 C3 H3B 109.5 . . ?
C4 C3 H3B 109.5 . . ?
H3A C3 H3B 108.1 . . ?
C5 C4 C3 111.0(9) . . ?
C5 C4 H4A 109.4 . . ?
C3 C4 H4A 109.4 . . ?
C5 C4 H4B 109.4 . . ?
C3 C4 H4B 109.4 . . ?
H4A C4 H4B 108.0 . . ?
C6 C5 C4 127.0(10) . . ?
C6 C5 Rh1 69.2(5) . . ?
C4 C5 Rh1 111.1(9) . . ?
C6 C5 H5 113.6 . . ?
C4 C5 H5 113.6 . . ?
Rh1 C5 H5 113.6 . . ?
C5 C6 C7 124.0(11) . . ?
C5 C6 Rh1 75.4(6) . . ?
C7 C6 Rh1 108.3(6) . . ?
C5 C6 H6 114.1 . . ?
C7 C6 H6 114.1 . . ?
Rh1 C6 H6 114.1 . . ?
C8 C7 C6 115.0(9) . . ?
C8 C7 H7A 108.5 . . ?
C6 C7 H7A 108.5 . . ?
C8 C7 H7B 108.5 . . ?
C6 C7 H7B 108.5 . . ?
H7A C7 H7B 107.5 . . ?
C7 C8 C1 112.5(8) . . ?
C7 C8 H8A 109.1 . . ?
C1 C8 H8A 109.1 . . ?
C7 C8 H8B 109.1 . . ?
C1 C8 H8B 109.1 . . ?
H8A C8 H8B 107.8 . . ?
C11 C9 N1 111.1(7) . . ?
C11 C9 C25 120.7(7) . . ?
N1 C9 C25 127.7(7) . . ?
N1 C10 N2 107.4(7) . . ?
N1 C10 C34 126.8(8) . . ?
N2 C10 C34 125.6(7) . . ?
C9 C11 N2 105.0(7) . . ?
C9 C11 Rh1 136.3(6) . . ?
N2 C11 Rh1 117.1(6) . . ?
N2 C12 C13 115.1(8) . . ?
N2 C12 C17 109.9(7) . . ?
C13 C12 C17 112.1(8) . . ?
N2 C12 H12 106.4 . . ?
C13 C12 H12 106.4 . . ?
C17 C12 H12 106.4 . . ?
C14 C13 C12 108.4(9) . . ?
C14 C13 H13A 110.0 . . ?
C12 C13 H13A 110.0 . . ?
C14 C13 H13B 110.0 . . ?
C12 C13 H13B 110.0 . . ?
H13A C13 H13B 108.4 . . ?
C13 C14 C15 109.9(10) . . ?
C13 C14 H14A 109.7 . . ?
C15 C14 H14A 109.7 . . ?
C13 C14 H14B 109.7 . . ?
C15 C14 H14B 109.7 . . ?
H14A C14 H14B 108.2 . . ?
C14 C15 C16 113.5(9) . . ?
C14 C15 H15A 108.9 . . ?
C16 C15 H15A 108.9 . . ?
C14 C15 H15B 108.9 . . ?
C16 C15 H15B 108.9 . . ?
H15A C15 H15B 107.7 . . ?
C17 C16 C15 110.1(9) . . ?
C17 C16 H16A 109.6 . . ?
C15 C16 H16A 109.6 . . ?
C17 C16 H16B 109.6 . . ?
C15 C16 H16B 109.6 . . ?
H16A C16 H16B 108.2 . . ?
N3 C17 C12 112.3(8) . . ?
N3 C17 C16 109.5(9) . . ?
C12 C17 C16 109.2(9) . . ?
N3 C17 H17 108.6 . . ?
C12 C17 H17 108.6 . . ?
C16 C17 H17 108.6 . . ?
C19 C18 N3 111.1(7) . . ?
C19 C18 H18A 109.4 . . ?
N3 C18 H18A 109.4 . . ?
C19 C18 H18B 109.4 . . ?
N3 C18 H18B 109.4 . . ?
H18A C18 H18B 108.0 . . ?
C24 C19 C20 118.8(9) . . ?
C24 C19 C18 120.6(9) . . ?
C20 C19 C18 120.5(8) . . ?
C21 C20 C19 121.3(11) . . ?
C21 C20 H20 119.4 . . ?
C19 C20 H20 119.4 . . ?
C20 C21 C22 120.8(13) . . ?
C20 C21 H21 119.6 . . ?
C22 C21 H21 119.6 . . ?
C21 C22 C23 118.2(12) . . ?
C21 C22 H22 120.9 . . ?
C23 C22 H22 120.9 . . ?
C24 C23 C22 120.9(11) . . ?
C24 C23 H23 119.6 . . ?
C22 C23 H23 119.6 . . ?
C19 C24 C23 120.1(11) . . ?
C19 C24 H24 120.0 . . ?
C23 C24 H24 120.0 . . ?
C9 C25 C27 113.2(9) . . ?
C9 C25 C26 110.8(9) . . ?
C27 C25 C26 113.0(12) . . ?
C9 C25 H25 106.4 . . ?
C27 C25 H25 106.4 . . ?
C26 C25 H25 106.4 . . ?
C25 C26 H26A 109.5 . . ?
C25 C26 H26B 109.5 . . ?
H26A C26 H26B 109.5 . . ?
C25 C26 H26C 109.5 . . ?
H26A C26 H26C 109.5 . . ?
H26B C26 H26C 109.5 . . ?
C25 C27 H27A 109.5 . . ?
C25 C27 H27B 109.5 . . ?
H27A C27 H27B 109.5 . . ?
C25 C27 H27C 109.5 . . ?
H27A C27 H27C 109.5 . . ?
H27B C27 H27C 109.5 . . ?
C29 C28 C33 119.4(9) . . ?
C29 C28 N1 120.3(8) . . ?
C33 C28 N1 119.8(9) . . ?
C28 C29 C30 119.8(10) . . ?
C28 C29 H29 120.1 . . ?
C30 C29 H29 120.1 . . ?
C31 C30 C29 120.8(11) . . ?
C31 C30 H30 119.6 . . ?
C29 C30 H30 119.6 . . ?
C32 C31 C30 119.6(11) . . ?
C32 C31 H31 120.2 . . ?
C30 C31 H31 120.2 . . ?
C31 C32 C33 121.6(11) . . ?
C31 C32 H32 119.2 . . ?
C33 C32 H32 119.2 . . ?
C28 C33 C32 118.7(12) . . ?
C28 C33 H33 120.6 . . ?
C32 C33 H33 120.6 . . ?
C35 C34 C39 120.5(9) . . ?
C35 C34 C10 118.3(8) . . ?
C39 C34 C10 121.2(8) . . ?
C34 C35 C36 119.3(9) . . ?
C34 C35 H35 120.4 . . ?
C36 C35 H35 120.4 . . ?
C37 C36 C35 119.2(9) . . ?
C37 C36 H36 120.4 . . ?
C35 C36 H36 120.4 . . ?
C38 C37 C36 121.7(9) . . ?
C38 C37 H37 119.1 . . ?
C36 C37 H37 119.1 . . ?
C37 C38 C39 118.4(10) . . ?
C37 C38 H38 120.8 . . ?
C39 C38 H38 120.8 . . ?
C34 C39 C38 120.7(10) . . ?
C34 C39 H39 119.7 . . ?
C38 C39 H39 119.7 . . ?
C10 N1 C9 106.1(7) . . ?
C10 N1 C28 125.0(7) . . ?
C9 N1 C28 128.8(7) . . ?
C11 N2 C10 110.4(7) . . ?
C11 N2 C12 117.6(7) . . ?
C10 N2 C12 131.6(7) . . ?
C17 N3 C18 113.1(7) . . ?
C17 N3 Rh1 111.6(6) . . ?
C18 N3 Rh1 113.5(5) . . ?
C17 N3 H3 106.0 . . ?
C18 N3 H3 106.0 . . ?
Rh1 N3 H3 106.0 . . ?
C11 Rh1 C2 94.2(4) . . ?
C11 Rh1 C1 99.9(4) . . ?
C2 Rh1 C1 38.7(4) . . ?
C11 Rh1 C6 162.9(4) . . ?
C2 Rh1 C6 97.0(5) . . ?
C1 Rh1 C6 81.1(4) . . ?
C11 Rh1 N3 81.6(3) . . ?
C2 Rh1 N3 144.5(4) . . ?
C1 Rh1 N3 176.6(4) . . ?
C6 Rh1 N3 96.5(4) . . ?
C11 Rh1 C5 160.7(4) . . ?
C2 Rh1 C5 81.1(5) . . ?
C1 Rh1 C5 88.2(4) . . ?
C6 Rh1 C5 35.5(4) . . ?
N3 Rh1 C5 91.4(3) . . ?
C64 B1 C40 106.2(6) . . ?
C64 B1 C56 111.4(6) . . ?
C40 B1 C56 111.5(6) . . ?
C64 B1 C48 112.9(6) . . ?
C40 B1 C48 112.4(7) . . ?
C56 B1 C48 102.6(6) . . ?
C41 C40 C45 114.6(7) . . ?
C41 C40 B1 124.3(7) . . ?
C45 C40 B1 120.8(7) . . ?
C42 C41 C40 122.7(8) . . ?
C42 C41 H41 118.6 . . ?
C40 C41 H41 118.6 . . ?
C43 C42 C41 121.5(8) . . ?
C43 C42 C46 117.5(8) . . ?
C41 C42 C46 120.9(8) . . ?
C42 C43 C44 117.0(8) . . ?
C42 C43 H43 121.5 . . ?
C44 C43 H43 121.5 . . ?
C43 C44 C45 120.7(8) . . ?
C43 C44 C47 118.8(8) . . ?
C45 C44 C47 120.4(9) . . ?
C44 C45 C40 123.3(8) . . ?
C44 C45 H45 118.3 . . ?
C40 C45 H45 118.3 . . ?
F1 C46 F3 107.7(8) . . ?
F1 C46 F2 106.2(8) . . ?
F3 C46 F2 102.7(9) . . ?
F1 C46 C42 114.2(9) . . ?
F3 C46 C42 112.1(8) . . ?
F2 C46 C42 113.1(8) . . ?
F4 C47 F5A 131.8(14) . . ?
F4 C47 F6A 52.6(19) . . ?
F5A C47 F6A 109.3(18) . . ?
F4 C47 F4A 54(2) . . ?
F5A C47 F4A 108.2(18) . . ?
F6A C47 F4A 105.5(15) . . ?
F4 C47 F5 109(2) . . ?
F5A C47 F5 43.6(15) . . ?
F6A C47 F5 129.9(14) . . ?
F4A C47 F5 65.8(13) . . ?
F4 C47 F6 108(2) . . ?
F5A C47 F6 56.2(16) . . ?
F6A C47 F6 59.0(13) . . ?
F4A C47 F6 142.3(12) . . ?
F5 C47 F6 96.8(14) . . ?
F4 C47 C44 116.8(11) . . ?
F5A C47 C44 111.2(10) . . ?
F6A C47 C44 115.0(12) . . ?
F4A C47 C44 107.3(11) . . ?
F5 C47 C44 114.5(10) . . ?
F6 C47 C44 110.4(10) . . ?
C53 C48 C49 115.2(7) . . ?
C53 C48 B1 120.9(7) . . ?
C49 C48 B1 123.6(7) . . ?
C50 C49 C48 122.9(8) . . ?
C50 C49 H49 118.6 . . ?
C48 C49 H49 118.6 . . ?
C49 C50 C51 120.9(9) . . ?
C49 C50 C54 118.4(10) . . ?
C51 C50 C54 120.7(9) . . ?
C52 C51 C50 117.1(8) . . ?
C52 C51 H51 121.4 . . ?
C50 C51 H51 121.4 . . ?
C51 C52 C53 121.7(9) . . ?
C51 C52 C55 119.3(9) . . ?
C53 C52 C55 118.9(9) . . ?
C52 C53 C48 122.0(8) . . ?
C52 C53 H53 119.0 . . ?
C48 C53 H53 119.0 . . ?
F7 C54 F9 108.0(9) . . ?
F7 C54 F8 106.7(10) . . ?
F9 C54 F8 104.3(11) . . ?
F7 C54 C50 113.1(9) . . ?
F9 C54 C50 113.4(10) . . ?
F8 C54 C50 110.8(8) . . ?
F11 C55 F12 113(2) . . ?
F11 C55 F12A 127.6(17) . . ?
F12 C55 F12A 61.9(18) . . ?
F11 C55 F11A 65(2) . . ?
F12 C55 F11A 56(2) . . ?
F12A C55 F11A 113(3) . . ?
F11 C55 F10A 44.3(17) . . ?
F12 C55 F10A 141.5(15) . . ?
F12A C55 F10A 104(2) . . ?
F11A C55 F10A 109(3) . . ?
F11 C55 F10 102.7(19) . . ?
F12 C55 F10 98.3(17) . . ?
F12A C55 F10 38.8(16) . . ?
F11A C55 F10 135.5(16) . . ?
F10A C55 F10 66.9(19) . . ?
F11 C55 C52 118.4(11) . . ?
F12 C55 C52 112.8(12) . . ?
F12A C55 C52 109.3(17) . . ?
F11A C55 C52 114.7(14) . . ?
F10A C55 C52 105.6(13) . . ?
F10 C55 C52 108.6(16) . . ?
C61 C56 C57 112.7(7) . . ?
C61 C56 B1 122.0(7) . . ?
C57 C56 B1 125.1(7) . . ?
C58 C57 C56 124.3(8) . . ?
C58 C57 H57 117.8 . . ?
C56 C57 H57 117.8 . . ?
C57 C58 C59 118.6(9) . . ?
C57 C58 C62 120.5(9) . . ?
C59 C58 C62 121.0(9) . . ?
C60 C59 C58 120.1(8) . . ?
C60 C59 H59 119.9 . . ?
C58 C59 H59 119.9 . . ?
C59 C60 C61 119.0(8) . . ?
C59 C60 C63 118.9(9) . . ?
C61 C60 C63 122.1(10) . . ?
C60 C61 C56 125.3(9) . . ?
C60 C61 H61 117.3 . . ?
C56 C61 H61 117.3 . . ?
F14 C62 F13 107.3(12) . . ?
F14 C62 F15 99.8(12) . . ?
F13 C62 F15 105.6(9) . . ?
F14 C62 C58 113.1(10) . . ?
F13 C62 C58 116.2(10) . . ?
F15 C62 C58 113.3(9) . . ?
F16 C63 F17 111.3(13) . . ?
F16 C63 F18 104.3(14) . . ?
F17 C63 F18 100.3(11) . . ?
F16 C63 C60 114.8(12) . . ?
F17 C63 C60 113.6(12) . . ?
F18 C63 C60 111.2(11) . . ?
C69 C64 C65 114.5(7) . . ?
C69 C64 B1 118.7(6) . . ?
C65 C64 B1 126.4(7) . . ?
C66 C65 C64 122.9(7) . . ?
C66 C65 H65 118.6 . . ?
C64 C65 H65 118.6 . . ?
C67 C66 C65 120.6(7) . . ?
C67 C66 C70 120.0(7) . . ?
C65 C66 C70 119.4(7) . . ?
C66 C67 C68 118.2(7) . . ?
C66 C67 H67 120.9 . . ?
C68 C67 H67 120.9 . . ?
C69 C68 C67 120.6(7) . . ?
C69 C68 C71 118.7(7) . . ?
C67 C68 C71 120.7(7) . . ?
C68 C69 C64 123.2(7) . . ?
C68 C69 H69 118.4 . . ?
C64 C69 H69 118.4 . . ?
F20 C70 F21 106.5(8) . . ?
F20 C70 F19 106.2(8) . . ?
F21 C70 F19 106.0(8) . . ?
F20 C70 C66 112.7(8) . . ?
F21 C70 C66 112.5(8) . . ?
F19 C70 C66 112.4(8) . . ?
F24 C71 F23 107.2(7) . . ?
F24 C71 F22 106.2(8) . . ?
F23 C71 F22 103.9(7) . . ?
F24 C71 C68 113.5(7) . . ?
F23 C71 C68 113.5(8) . . ?
F22 C71 C68 111.8(7) . . ?
C2' C1' C8' 123.0(9) . . ?
C2' C1' Rh1' 71.5(5) . . ?
C8' C1' Rh1' 114.5(5) . . ?
C2' C1' H1' 113.7 . . ?
C8' C1' H1' 113.7 . . ?
Rh1' C1' H1' 113.7 . . ?
C1' C2' C3' 127.2(9) . . ?
C1' C2' Rh1' 70.7(5) . . ?
C3' C2' Rh1' 109.3(6) . . ?
C1' C2' H2' 113.7 . . ?
C3' C2' H2' 113.7 . . ?
Rh1' C2' H2' 113.7 . . ?
C4' C3' C2' 112.9(8) . . ?
C4' C3' H3'1 109.0 . . ?
C2' C3' H3'1 109.0 . . ?
C4' C3' H3'2 109.0 . . ?
C2' C3' H3'2 109.0 . . ?
H3'1 C3' H3'2 107.8 . . ?
C3' C4' C5' 114.1(7) . . ?
C3' C4' H4'1 108.7 . . ?
C5' C4' H4'1 108.7 . . ?
C3' C4' H4'2 108.7 . . ?
C5' C4' H4'2 108.7 . . ?
H4'1 C4' H4'2 107.6 . . ?
C6' C5' C4' 123.7(8) . . ?
C6' C5' Rh1' 70.9(5) . . ?
C4' C5' Rh1' 110.4(6) . . ?
C6' C5' H5' 114.6 . . ?
C4' C5' H5' 114.6 . . ?
Rh1' C5' H5' 114.6 . . ?
C5' C6' C7' 124.3(8) . . ?
C5' C6' Rh1' 72.7(5) . . ?
C7' C6' Rh1' 108.3(5) . . ?
C5' C6' H6' 114.6 . . ?
C7' C6' H6' 114.6 . . ?
Rh1' C6' H6' 114.6 . . ?
C8' C7' C6' 115.1(7) . . ?
C8' C7' H7'1 108.5 . . ?
C6' C7' H7'1 108.5 . . ?
C8' C7' H7'2 108.5 . . ?
C6' C7' H7'2 108.5 . . ?
H7'1 C7' H7'2 107.5 . . ?
C7' C8' C1' 112.0(7) . . ?
C7' C8' H8'1 109.2 . . ?
C1' C8' H8'1 109.2 . . ?
C7' C8' H8'2 109.2 . . ?
C1' C8' H8'2 109.2 . . ?
H8'1 C8' H8'2 107.9 . . ?
N2' C9' N1' 107.2(6) . . ?
N2' C9' Rh1' 115.5(5) . . ?
N1' C9' Rh1' 136.4(6) . . ?
C11' C10' N1' 107.9(7) . . ?
C11' C10' C34' 125.4(7) . . ?
N1' C10' C34' 126.7(7) . . ?
C10' C11' N2' 106.7(6) . . ?
C10' C11' C28' 128.1(7) . . ?
N2' C11' C28' 125.0(6) . . ?
N2' C12' C17' 112.0(7) . . ?
N2' C12' C13' 116.6(7) . . ?
C17' C12' C13' 112.9(7) . . ?
N2' C12' H12' 104.7 . . ?
C17' C12' H12' 104.7 . . ?
C13' C12' H12' 104.7 . . ?
C12' C13' C14' 107.3(7) . . ?
C12' C13' H13C 110.2 . . ?
C14' C13' H13C 110.2 . . ?
C12' C13' H13D 110.2 . . ?
C14' C13' H13D 110.2 . . ?
H13C C13' H13D 108.5 . . ?
C15' C14' C13' 110.8(7) . . ?
C15' C14' H14C 109.5 . . ?
C13' C14' H14C 109.5 . . ?
C15' C14' H14D 109.5 . . ?
C13' C14' H14D 109.5 . . ?
H14C C14' H14D 108.1 . . ?
C16' C15' C14' 111.3(7) . . ?
C16' C15' H15C 109.4 . . ?
C14' C15' H15C 109.4 . . ?
C16' C15' H15D 109.4 . . ?
C14' C15' H15D 109.4 . . ?
H15C C15' H15D 108.0 . . ?
C15' C16' C17' 113.2(7) . . ?
C15' C16' H16C 108.9 . . ?
C17' C16' H16C 108.9 . . ?
C15' C16' H16D 108.9 . . ?
C17' C16' H16D 108.9 . . ?
H16C C16' H16D 107.7 . . ?
C12' C17' N3' 111.2(7) . . ?
C12' C17' C16' 110.8(7) . . ?
N3' C17' C16' 111.4(6) . . ?
C12' C17' H17' 107.8 . . ?
N3' C17' H17' 107.8 . . ?
C16' C17' H17' 107.8 . . ?
C19' C18' N3' 108.9(7) . . ?
C19' C18' H18C 109.9 . . ?
N3' C18' H18C 109.9 . . ?
C19' C18' H18D 109.9 . . ?
N3' C18' H18D 109.9 . . ?
H18C C18' H18D 108.3 . . ?
C24' C19' C20' 117.3(8) . . ?
C24' C19' C18' 122.9(7) . . ?
C20' C19' C18' 119.4(7) . . ?
C21' C20' C19' 119.2(8) . . ?
C21' C20' H20' 120.4 . . ?
C19' C20' H20' 120.4 . . ?
C22' C21' C20' 121.8(9) . . ?
C22' C21' H21' 119.1 . . ?
C20' C21' H21' 119.1 . . ?
C23' C22' C21' 120.1(9) . . ?
C23' C22' H22' 119.9 . . ?
C21' C22' H22' 119.9 . . ?
C22' C23' C24' 119.9(8) . . ?
C22' C23' H23' 120.1 . . ?
C24' C23' H23' 120.1 . . ?
C19' C24' C23' 121.8(8) . . ?
C19' C24' H24' 119.1 . . ?
C23' C24' H24' 119.1 . . ?
C27' C25' N1' 114.5(7) . . ?
C27' C25' C26' 113.5(8) . . ?
N1' C25' C26' 109.5(7) . . ?
C27' C25' H25' 106.2 . . ?
N1' C25' H25' 106.2 . . ?
C26' C25' H25' 106.2 . . ?
C25' C26' H26D 109.5 . . ?
C25' C26' H26E 109.5 . . ?
H26D C26' H26E 109.5 . . ?
C25' C26' H26F 109.5 . . ?
H26D C26' H26F 109.5 . . ?
H26E C26' H26F 109.5 . . ?
C25' C27' H27D 109.5 . . ?
C25' C27' H27E 109.5 . . ?
H27D C27' H27E 109.5 . . ?
C25' C27' H27F 109.5 . . ?
H27D C27' H27F 109.5 . . ?
H27E C27' H27F 109.5 . . ?
C29' C28' C33' 118.7(8) . . ?
C29' C28' C11' 121.5(7) . . ?
C33' C28' C11' 119.8(8) . . ?
C30' C29' C28' 122.0(9) . . ?
C30' C29' H29' 119.0 . . ?
C28' C29' H29' 119.0 . . ?
C29' C30' C31' 121.2(10) . . ?
C29' C30' H30' 119.4 . . ?
C31' C30' H30' 119.4 . . ?
C30' C31' C32' 119.5(9) . . ?
C30' C31' H31' 120.2 . . ?
C32' C31' H31' 120.2 . . ?
C31' C32' C33' 119.2(10) . . ?
C31' C32' H32' 120.4 . . ?
C33' C32' H32' 120.4 . . ?
C28' C33' C32' 119.1(10) . . ?
C28' C33' H33' 120.5 . . ?
C32' C33' H33' 120.5 . . ?
C35' C34' C39' 120.2(8) . . ?
C35' C34' C10' 119.6(7) . . ?
C39' C34' C10' 120.1(8) . . ?
C34' C35' C36' 120.1(9) . . ?
C34' C35' H35' 119.9 . . ?
C36' C35' H35' 119.9 . . ?
C37' C36' C35' 119.1(10) . . ?
C37' C36' H36' 120.4 . . ?
C35' C36' H36' 120.4 . . ?
C36' C37' C38' 119.7(10) . . ?
C36' C37' H37' 120.1 . . ?
C38' C37' H37' 120.1 . . ?
C39' C38' C37' 120.6(11) . . ?
C39' C38' H38' 119.7 . . ?
C37' C38' H38' 119.7 . . ?
C38' C39' C34' 120.2(10) . . ?
C38' C39' H39' 119.9 . . ?
C34' C39' H39' 119.9 . . ?
C9' N1' C10' 108.9(6) . . ?
C9' N1' C25' 122.7(6) . . ?
C10' N1' C25' 128.5(6) . . ?
C9' N2' C11' 109.3(6) . . ?
C9' N2' C12' 121.2(6) . . ?
C11' N2' C12' 129.4(7) . . ?
C18' N3' C17' 113.2(6) . . ?
C18' N3' Rh1' 112.9(5) . . ?
C17' N3' Rh1' 112.9(5) . . ?
C18' N3' H3' 101(5) . . ?
C17' N3' H3' 105(5) . . ?
Rh1' N3' H3' 110(5) . . ?
C9' Rh1' C1' 100.3(3) . . ?
C9' Rh1' C2' 94.2(3) . . ?
C1' Rh1' C2' 37.7(4) . . ?
C9' Rh1' C6' 164.1(3) . . ?
C1' Rh1' C6' 81.4(3) . . ?
C2' Rh1' C6' 96.5(3) . . ?
C9' Rh1' C5' 158.1(3) . . ?
C1' Rh1' C5' 89.4(3) . . ?
C2' Rh1' C5' 81.5(3) . . ?
C6' Rh1' C5' 36.5(3) . . ?
C9' Rh1' N3' 81.7(3) . . ?
C1' Rh1' N3' 174.7(3) . . ?
C2' Rh1' N3' 147.4(3) . . ?
C6' Rh1' N3' 95.3(3) . . ?
C5' Rh1' N3' 90.4(3) . . ?
C40' B1' C64' 104.4(6) . . ?
C40' B1' C56' 113.5(6) . . ?
C64' B1' C56' 107.6(6) . . ?
C40' B1' C48' 114.9(6) . . ?
C64' B1' C48' 112.1(6) . . ?
C56' B1' C48' 104.4(6) . . ?
C41' C40' C45' 115.1(7) . . ?
C41' C40' B1' 120.2(7) . . ?
C45' C40' B1' 124.5(7) . . ?
C40' C41' C42' 121.9(8) . . ?
C40' C41' H41' 119.1 . . ?
C42' C41' H41' 119.1 . . ?
C43' C42' C41' 120.3(8) . . ?
C43' C42' C46' 120.1(8) . . ?
C41' C42' C46' 119.6(8) . . ?
C44' C43' C42' 119.6(8) . . ?
C44' C43' H43' 120.2 . . ?
C42' C43' H43' 120.2 . . ?
C43' C44' C45' 119.9(7) . . ?
C43' C44' C47' 121.0(8) . . ?
C45' C44' C47' 119.2(7) . . ?
C44' C45' C40' 123.3(7) . . ?
C44' C45' H45' 118.3 . . ?
C40' C45' H45' 118.3 . . ?
F3' C46' F2' 110.0(10) . . ?
F3' C46' F1' 106.7(10) . . ?
F2' C46' F1' 97.3(9) . . ?
F3' C46' C42' 116.1(8) . . ?
F2' C46' C42' 112.7(8) . . ?
F1' C46' C42' 112.3(9) . . ?
F6' C47' F4' 106.1(8) . . ?
F6' C47' F5' 105.7(7) . . ?
F4' C47' F5' 104.6(7) . . ?
F6' C47' C44' 114.4(7) . . ?
F4' C47' C44' 113.0(7) . . ?
F5' C47' C44' 112.2(7) . . ?
C53' C48' C49' 114.7(7) . . ?
C53' C48' B1' 122.1(7) . . ?
C49' C48' B1' 123.1(7) . . ?
C50' C49' C48' 121.9(7) . . ?
C50' C49' H49' 119.0 . . ?
C48' C49' H49' 119.0 . . ?
C51' C50' C49' 121.9(7) . . ?
C51' C50' C54' 120.5(7) . . ?
C49' C50' C54' 117.5(7) . . ?
C50' C51' C52' 116.8(7) . . ?
C50' C51' H51' 121.6 . . ?
C52' C51' H51' 121.6 . . ?
C51' C52' C53' 122.2(7) . . ?
C51' C52' C55' 119.3(7) . . ?
C53' C52' C55' 118.5(8) . . ?
C48' C53' C52' 122.3(7) . . ?
C48' C53' H53' 118.8 . . ?
C52' C53' H53' 118.8 . . ?
F8' C54' F9' 108.1(9) . . ?
F8' C54' F7' 106.0(8) . . ?
F9' C54' F7' 106.2(8) . . ?
F8' C54' C50' 113.1(7) . . ?
F9' C54' C50' 112.3(7) . . ?
F7' C54' C50' 110.7(8) . . ?
F11' C55' F10' 108.2(8) . . ?
F11' C55' F12' 106.6(8) . . ?
F10' C55' F12' 106.1(8) . . ?
F11' C55' C52' 113.0(8) . . ?
F10' C55' C52' 110.1(8) . . ?
F12' C55' C52' 112.5(8) . . ?
C61' C56' C57' 114.1(7) . . ?
C61' C56' B1' 126.7(6) . . ?
C57' C56' B1' 119.2(6) . . ?
C58' C57' C56' 124.0(7) . . ?
C58' C57' H57' 118.0 . . ?
C56' C57' H57' 118.0 . . ?
C59' C58' C57' 120.5(7) . . ?
C59' C58' C62' 119.8(7) . . ?
C57' C58' C62' 119.7(7) . . ?
C58' C59' C60' 118.0(7) . . ?
C58' C59' H59' 121.0 . . ?
C60' C59' H59' 121.0 . . ?
C61' C60' C59' 119.3(7) . . ?
C61' C60' C63' 121.7(8) . . ?
C59' C60' C63' 119.1(7) . . ?
C60' C61' C56' 124.1(7) . . ?
C60' C61' H61' 117.9 . . ?
C56' C61' H61' 117.9 . . ?
F15' C62' F14' 105.9(8) . . ?
F15' C62' F13' 105.0(7) . . ?
F14' C62' F13' 104.6(8) . . ?
F15' C62' C58' 114.3(8) . . ?
F14' C62' C58' 112.1(7) . . ?
F13' C62' C58' 114.1(7) . . ?
F18' C63' F17' 108.3(8) . . ?
F18' C63' F16' 104.3(8) . . ?
F17' C63' F16' 107.3(8) . . ?
F18' C63' C60' 113.9(7) . . ?
F17' C63' C60' 113.3(8) . . ?
F16' C63' C60' 109.3(7) . . ?
C69' C64' C65' 114.3(8) . . ?
C69' C64' B1' 123.1(7) . . ?
C65' C64' B1' 121.9(7) . . ?
C66' C65' C64' 121.9(9) . . ?
C66' C65' H65' 119.1 . . ?
C64' C65' H65' 119.1 . . ?
C67' C66' C65' 119.7(9) . . ?
C67' C66' C70' 120.9(9) . . ?
C65' C66' C70' 119.4(10) . . ?
C68' C67' C66' 121.1(8) . . ?
C68' C67' H67' 119.5 . . ?
C66' C67' H67' 119.5 . . ?
C67' C68' C69' 118.5(9) . . ?
C67' C68' C71' 123.8(9) . . ?
C69' C68' C71' 117.6(9) . . ?
C64' C69' C68' 124.4(9) . . ?
C64' C69' H69' 117.8 . . ?
C68' C69' H69' 117.8 . . ?
F21' C70' F20' 111.3(12) . . ?
F21' C70' F19' 104.7(10) . . ?
F20' C70' F19' 102.9(14) . . ?
F21' C70' C66' 115.4(12) . . ?
F20' C70' C66' 111.0(10) . . ?
F19' C70' C66' 110.5(11) . . ?
F23' C71' F22' 99.7(12) . . ?
F23' C71' F24' 106.6(10) . . ?
F22' C71' F24' 105.1(11) . . ?
F23' C71' C68' 117.7(8) . . ?
F22' C71' C68' 114.0(9) . . ?
F24' C71' C68' 112.2(10) . . ?
C77 C72 C73 116.4(19) . . ?
C77 C72 C78 124.1(15) . . ?
C73 C72 C78 119.5(16) . . ?
C72 C73 C74 121.6(18) . . ?
C72 C73 H73 119.2 . . ?
C74 C73 H73 119.2 . . ?
C73 C74 C75 121.4(17) . . ?
C73 C74 H74 119.3 . . ?
C75 C74 H74 119.3 . . ?
C76 C75 C74 114.9(19) . . ?
C76 C75 H75 122.6 . . ?
C74 C75 H75 122.6 . . ?
C75 C76 C77 121.1(19) . . ?
C75 C76 H76 119.4 . . ?
C77 C76 H76 119.4 . . ?
C72 C77 C76 124.3(18) . . ?
C72 C77 H77 117.9 . . ?
C76 C77 H77 117.9 . . ?
C72 C78 H78A 109.5 . . ?
C72 C78 H78B 109.5 . . ?
H78A C78 H78B 109.5 . . ?
C72 C78 H78C 109.5 . . ?
H78A C78 H78C 109.5 . . ?
H78B C78 H78C 109.5 . . ?
C85 C79 C80 129(2) . . ?
C85 C79 C84 111(2) . . ?
C80 C79 C84 120.0 . . ?
C79 C80 C81 120.0 . . ?
C79 C80 H80 120.0 . . ?
C81 C80 H80 120.0 . . ?
C82 C81 C80 120.0 . . ?
C82 C81 H81 120.0 . . ?
C80 C81 H81 120.0 . . ?
C81 C82 C83 120.0 . . ?
C81 C82 H82 120.0 . . ?
C83 C82 H82 120.0 . . ?
C84 C83 C82 120.0 . . ?
C84 C83 H83 120.0 . . ?
C82 C83 H83 120.0 . . ?
C83 C84 C79 120.0 . . ?
C83 C84 H84 120.0 . . ?
C79 C84 H84 120.0 . . ?
C79 C85 H85A 109.5 . . ?
C79 C85 H85B 109.5 . . ?
H85A C85 H85B 109.5 . . ?
C79 C85 H85C 109.5 . . ?
H85A C85 H85C 109.5 . . ?
H85B C85 H85C 109.5 . . ?

loop_
_geom_bond_atom_site_label_1
_geom_bond_atom_site_label_2
_geom_bond_distance
_geom_bond_site_symmetry_2
_geom_bond_publ_flag
C1 C2 1.399(16) . ?
C1 C8 1.528(15) . ?
C1 Rh1 2.143(9) . ?
C1 H1 0.9800 . ?
C2 C3 1.500(17) . ?
C2 Rh1 2.073(11) . ?
C2 H2 0.9800 . ?
C3 C4 1.607(19) . ?
C3 H3A 0.9700 . ?
C3 H3B 0.9700 . ?
C4 C5 1.480(17) . ?
C4 H4A 0.9700 . ?
C4 H4B 0.9700 . ?
C5 C6 1.347(16) . ?
C5 Rh1 2.245(9) . ?
C5 H5 0.9800 . ?
C6 C7 1.494(14) . ?
C6 Rh1 2.168(9) . ?
C6 H6 0.9800 . ?
C7 C8 1.482(17) . ?
C7 H7A 0.9700 . ?
C7 H7B 0.9700 . ?
C8 H8A 0.9700 . ?
C8 H8B 0.9700 . ?
C9 C11 1.353(11) . ?
C9 N1 1.418(10) . ?
C9 C25 1.464(12) . ?
C10 N1 1.358(11) . ?
C10 N2 1.397(10) . ?
C10 C34 1.496(12) . ?
C11 N2 1.382(11) . ?
C11 Rh1 2.025(8) . ?
C12 N2 1.476(11) . ?
C12 C13 1.523(13) . ?
C12 C17 1.529(14) . ?
C12 H12 0.9800 . ?
C13 C14 1.509(15) . ?
C13 H13A 0.9700 . ?
C13 H13B 0.9700 . ?
C14 C15 1.511(17) . ?
C14 H14A 0.9700 . ?
C14 H14B 0.9700 . ?
C15 C16 1.553(16) . ?
C15 H15A 0.9700 . ?
C15 H15B 0.9700 . ?
C16 C17 1.541(13) . ?
C16 H16A 0.9700 . ?
C16 H16B 0.9700 . ?
C17 N3 1.503(13) . ?
C17 H17 0.9800 . ?
C18 C19 1.478(13) . ?
C18 N3 1.506(11) . ?
C18 H18A 0.9700 . ?
C18 H18B 0.9700 . ?
C19 C24 1.365(13) . ?
C19 C20 1.381(13) . ?
C20 C21 1.357(16) . ?
C20 H20 0.9300 . ?
C21 C22 1.37(2) . ?
C21 H21 0.9300 . ?
C22 C23 1.389(19) . ?
C22 H22 0.9300 . ?
C23 C24 1.379(16) . ?
C23 H23 0.9300 . ?
C24 H24 0.9300 . ?
C25 C27 1.508(17) . ?
C25 C26 1.517(14) . ?
C25 H25 0.9800 . ?
C26 H26A 0.9600 . ?
C26 H26B 0.9600 . ?
C26 H26C 0.9600 . ?
C27 H27A 0.9600 . ?
C27 H27B 0.9600 . ?
C27 H27C 0.9600 . ?
C28 C29 1.365(13) . ?
C28 C33 1.376(14) . ?
C28 N1 1.497(12) . ?
C29 C30 1.380(14) . ?
C29 H29 0.9300 . ?
C30 C31 1.345(16) . ?
C30 H30 0.9300 . ?
C31 C32 1.337(17) . ?
C31 H31 0.9300 . ?
C32 C33 1.385(16) . ?
C32 H32 0.9300 . ?
C33 H33 0.9300 . ?
C34 C35 1.366(13) . ?
C34 C39 1.371(13) . ?
C35 C36 1.410(13) . ?
C35 H35 0.9300 . ?
C36 C37 1.373(15) . ?
C36 H36 0.9300 . ?
C37 C38 1.361(16) . ?
C37 H37 0.9300 . ?
C38 C39 1.402(14) . ?
C38 H38 0.9300 . ?
C39 H39 0.9300 . ?
N3 Rh1 2.206(7) . ?
N3 H3 0.9100 . ?
B1 C64 1.628(12) . ?
B1 C40 1.630(11) . ?
B1 C56 1.640(11) . ?
B1 C48 1.653(11) . ?
C40 C41 1.389(11) . ?
C40 C45 1.391(11) . ?
C41 C42 1.384(11) . ?
C41 H41 0.9300 . ?
C42 C43 1.381(12) . ?
C42 C46 1.499(13) . ?
C43 C44 1.384(12) . ?
C43 H43 0.9300 . ?
C44 C45 1.385(11) . ?
C44 C47 1.498(13) . ?
C45 H45 0.9300 . ?
C46 F1 1.308(11) . ?
C46 F3 1.332(12) . ?
C46 F2 1.351(12) . ?
C47 F4 1.238(18) . ?
C47 F5A 1.257(18) . ?
C47 F6A 1.265(18) . ?
C47 F4A 1.31(2) . ?
C47 F5 1.35(2) . ?
C47 F6 1.389(17) . ?
C48 C53 1.402(11) . ?
C48 C49 1.406(11) . ?
C49 C50 1.358(13) . ?
C49 H49 0.9300 . ?
C50 C51 1.420(14) . ?
C50 C54 1.509(14) . ?
C51 C52 1.363(14) . ?
C51 H51 0.9300 . ?
C52 C53 1.389(12) . ?
C52 C55 1.529(15) . ?
C53 H53 0.9300 . ?
C54 F7 1.284(11) . ?
C54 F9 1.317(13) . ?
C54 F8 1.326(14) . ?
C55 F11 1.21(2) . ?
C55 F12 1.223(18) . ?
C55 F12A 1.25(2) . ?
C55 F11A 1.34(2) . ?
C55 F10A 1.35(2) . ?
C55 F10 1.43(3) . ?
C56 C61 1.391(12) . ?
C56 C57 1.397(12) . ?
C57 C58 1.380(12) . ?
C57 H57 0.9300 . ?
C58 C59 1.385(14) . ?
C58 C62 1.461(15) . ?
C59 C60 1.359(14) . ?
C59 H59 0.9300 . ?
C60 C61 1.369(12) . ?
C60 C63 1.496(15) . ?
C61 H61 0.9300 . ?
C62 F14 1.304(15) . ?
C62 F13 1.309(11) . ?
C62 F15 1.336(13) . ?
C63 F16 1.228(17) . ?
C63 F17 1.292(14) . ?
C63 F18 1.337(15) . ?
C64 C69 1.404(11) . ?
C64 C65 1.418(10) . ?
C65 C66 1.390(11) . ?
C65 H65 0.9300 . ?
C66 C67 1.381(11) . ?
C66 C70 1.466(12) . ?
C67 C68 1.402(11) . ?
C67 H67 0.9300 . ?
C68 C69 1.382(11) . ?
C68 C71 1.495(12) . ?
C69 H69 0.9300 . ?
C70 F20 1.317(11) . ?
C70 F21 1.327(10) . ?
C70 F19 1.334(11) . ?
C71 F24 1.323(10) . ?
C71 F23 1.323(10) . ?
C71 F22 1.349(11) . ?
C1' C2' 1.370(14) . ?
C1' C8' 1.529(12) . ?
C1' Rh1' 2.114(8) . ?
C1' H1' 0.9800 . ?
C2' C3' 1.531(14) . ?
C2' Rh1' 2.125(9) . ?
C2' H2' 0.9800 . ?
C3' C4' 1.498(13) . ?
C3' H3'1 0.9700 . ?
C3' H3'2 0.9700 . ?
C4' C5' 1.512(12) . ?
C4' H4'1 0.9700 . ?
C4' H4'2 0.9700 . ?
C5' C6' 1.377(12) . ?
C5' Rh1' 2.212(8) . ?
C5' H5' 0.9800 . ?
C6' C7' 1.518(11) . ?
C6' Rh1' 2.189(7) . ?
C6' H6' 0.9800 . ?
C7' C8' 1.501(12) . ?
C7' H7'1 0.9700 . ?
C7' H7'2 0.9700 . ?
C8' H8'1 0.9700 . ?
C8' H8'2 0.9700 . ?
C9' N2' 1.338(10) . ?
C9' N1' 1.363(10) . ?
C9' Rh1' 2.066(7) . ?
C10' C11' 1.347(10) . ?
C10' N1' 1.381(9) . ?
C10' C34' 1.514(11) . ?
C11' N2' 1.401(10) . ?
C11' C28' 1.473(11) . ?
C12' N2' 1.468(10) . ?
C12' C17' 1.500(12) . ?
C12' C13' 1.523(12) . ?
C12' H12' 0.9800 . ?
C13' C14' 1.536(12) . ?
C13' H13C 0.9700 . ?
C13' H13D 0.9700 . ?
C14' C15' 1.508(13) . ?
C14' H14C 0.9700 . ?
C14' H14D 0.9700 . ?
C15' C16' 1.501(12) . ?
C15' H15C 0.9700 . ?
C15' H15D 0.9700 . ?
C16' C17' 1.527(11) . ?
C16' H16C 0.9700 . ?
C16' H16D 0.9700 . ?
C17' N3' 1.504(10) . ?
C17' H17' 0.9800 . ?
C18' C19' 1.485(11) . ?
C18' N3' 1.496(10) . ?
C18' H18C 0.9700 . ?
C18' H18D 0.9700 . ?
C19' C24' 1.386(11) . ?
C19' C20' 1.418(12) . ?
C20' C21' 1.386(13) . ?
C20' H20' 0.9300 . ?
C21' C22' 1.362(14) . ?
C21' H21' 0.9300 . ?
C22' C23' 1.352(13) . ?
C22' H22' 0.9300 . ?
C23' C24' 1.391(12) . ?
C23' H23' 0.9300 . ?
C24' H24' 0.9300 . ?
C25' C27' 1.477(13) . ?
C25' N1' 1.486(10) . ?
C25' C26' 1.519(12) . ?
C25' H25' 0.9800 . ?
C26' H26D 0.9600 . ?
C26' H26E 0.9600 . ?
C26' H26F 0.9600 . ?
C27' H27D 0.9600 . ?
C27' H27E 0.9600 . ?
C27' H27F 0.9600 . ?
C28' C29' 1.382(12) . ?
C28' C33' 1.398(12) . ?
C29' C30' 1.333(13) . ?
C29' H29' 0.9300 . ?
C30' C31' 1.376(16) . ?
C30' H30' 0.9300 . ?
C31' C32' 1.390(17) . ?
C31' H31' 0.9300 . ?
C32' C33' 1.425(14) . ?
C32' H32' 0.9300 . ?
C33' H33' 0.9300 . ?
C34' C35' 1.344(12) . ?
C34' C39' 1.369(13) . ?
C35' C36' 1.410(13) . ?
C35' H35' 0.9300 . ?
C36' C37' 1.366(16) . ?
C36' H36' 0.9300 . ?
C37' C38' 1.369(17) . ?
C37' H37' 0.9300 . ?
C38' C39' 1.363(15) . ?
C38' H38' 0.9300 . ?
C39' H39' 0.9300 . ?
F1' C46' 1.341(13) . ?
F2' C46' 1.270(11) . ?
F3' C46' 1.222(11) . ?
F4' C47' 1.328(11) . ?
F5' C47' 1.328(9) . ?
F6' C47' 1.309(10) . ?
F7' C54' 1.328(10) . ?
F8' C54' 1.269(11) . ?
F9' C54' 1.283(10) . ?
F10' C55' 1.321(11) . ?
F11' C55' 1.305(11) . ?
F12' C55' 1.344(12) . ?
F13' C62' 1.335(10) . ?
F14' C62' 1.328(11) . ?
F15' C62' 1.322(11) . ?
F16' C63' 1.332(11) . ?
F17' C63' 1.309(11) . ?
F18' C63' 1.308(10) . ?
F19' C70' 1.337(16) . ?
F20' C70' 1.296(14) . ?
F21' C70' 1.273(14) . ?
F22' C71' 1.288(14) . ?
F23' C71' 1.278(12) . ?
F24' C71' 1.300(12) . ?
N3' Rh1' 2.218(7) . ?
N3' H3' 0.91(8) . ?
B1' C40' 1.621(11) . ?
B1' C64' 1.637(11) . ?
B1' C56' 1.640(12) . ?
B1' C48' 1.654(11) . ?
C40' C41' 1.393(11) . ?
C40' C45' 1.410(11) . ?
C41' C42' 1.409(12) . ?
C41' H41' 0.9300 . ?
C42' C43' 1.374(12) . ?
C42' C46' 1.499(12) . ?
C43' C44' 1.370(12) . ?
C43' H43' 0.9300 . ?
C44' C45' 1.381(11) . ?
C44' C47' 1.488(12) . ?
C45' H45' 0.9300 . ?
C48' C53' 1.379(11) . ?
C48' C49' 1.403(11) . ?
C49' C50' 1.391(11) . ?
C49' H49' 0.9300 . ?
C50' C51' 1.360(11) . ?
C50' C54' 1.528(11) . ?
C51' C52' 1.363(12) . ?
C51' H51' 0.9300 . ?
C52' C53' 1.388(11) . ?
C52' C55' 1.557(12) . ?
C53' H53' 0.9300 . ?
C56' C61' 1.392(10) . ?
C56' C57' 1.403(11) . ?
C57' C58' 1.389(11) . ?
C57' H57' 0.9300 . ?
C58' C59' 1.375(11) . ?
C58' C62' 1.471(12) . ?
C59' C60' 1.424(12) . ?
C59' H59' 0.9300 . ?
C60' C61' 1.390(11) . ?
C60' C63' 1.498(12) . ?
C61' H61' 0.9300 . ?
C64' C69' 1.389(11) . ?
C64' C65' 1.414(11) . ?
C65' C66' 1.403(12) . ?
C65' H65' 0.9300 . ?
C66' C67' 1.364(14) . ?
C66' C70' 1.502(15) . ?
C67' C68' 1.362(14) . ?
C67' H67' 0.9300 . ?
C68' C69' 1.390(12) . ?
C68' C71' 1.481(14) . ?
C69' H69' 0.9300 . ?
C72 C77 1.289(19) . ?
C72 C73 1.31(2) . ?
C72 C78 1.57(2) . ?
C73 C74 1.35(2) . ?
C73 H73 0.9300 . ?
C74 C75 1.46(2) . ?
C74 H74 0.9300 . ?
C75 C76 1.23(2) . ?
C75 H75 0.9300 . ?
C76 C77 1.44(3) . ?
C76 H76 0.9300 . ?
C77 H77 0.9300 . ?
C78 H78A 0.9600 . ?
C78 H78B 0.9600 . ?
C78 H78C 0.9600 . ?
C79 C85 1.13(3) . ?
C79 C80 1.3900 . ?
C79 C84 1.3900 . ?
C80 C81 1.3900 . ?
C80 H80 0.9300 . ?
C81 C82 1.3900 . ?
C81 H81 0.9300 . ?
C82 C83 1.3900 . ?
C82 H82 0.9300 . ?
C83 C84 1.3900 . ?
C83 H83 0.9300 . ?
C84 H84 0.9300 . ?
C85 H85A 0.9600 . ?
C85 H85B 0.9600 . ?
C85 H85C 0.9600 . ?

loop_
_geom_torsion_atom_site_label_1
_geom_torsion_atom_site_label_2
_geom_torsion_atom_site_label_3
_geom_torsion_atom_site_label_4
_geom_torsion
_geom_torsion_site_symmetry_1
_geom_torsion_site_symmetry_2
_geom_torsion_site_symmetry_3
_geom_torsion_site_symmetry_4
_geom_torsion_publ_flag
C8 C1 C2 C3 -0.4(19) . . . . ?
Rh1 C1 C2 C3 -103.3(13) . . . . ?
C8 C1 C2 Rh1 102.9(10) . . . . ?
C1 C2 C3 C4 41.4(16) . . . . ?
Rh1 C2 C3 C4 -43.5(11) . . . . ?
C2 C3 C4 C5 37.0(14) . . . . ?
C3 C4 C5 C6 -92.7(14) . . . . ?
C3 C4 C5 Rh1 -13.4(12) . . . . ?
C4 C5 C6 C7 -1.2(17) . . . . ?
Rh1 C5 C6 C7 -102.5(9) . . . . ?
C4 C5 C6 Rh1 101.3(12) . . . . ?
C5 C6 C7 C8 48.3(14) . . . . ?
Rh1 C6 C7 C8 -36.1(12) . . . . ?
C6 C7 C8 C1 32.0(15) . . . . ?
C2 C1 C8 C7 -89.1(14) . . . . ?
Rh1 C1 C8 C7 -11.3(13) . . . . ?
N1 C9 C11 N2 0.4(9) . . . . ?
C25 C9 C11 N2 -171.8(8) . . . . ?
N1 C9 C11 Rh1 -163.9(7) . . . . ?
C25 C9 C11 Rh1 23.8(13) . . . . ?
N2 C12 C13 C14 171.0(8) . . . . ?
C17 C12 C13 C14 -62.5(11) . . . . ?
C12 C13 C14 C15 59.3(12) . . . . ?
C13 C14 C15 C16 -56.6(13) . . . . ?
C14 C15 C16 C17 53.0(13) . . . . ?
N2 C12 C17 N3 -49.9(10) . . . . ?
C13 C12 C17 N3 -179.2(7) . . . . ?
N2 C12 C17 C16 -171.7(8) . . . . ?
C13 C12 C17 C16 59.1(11) . . . . ?
C15 C16 C17 N3 -175.7(9) . . . . ?
C15 C16 C17 C12 -52.3(12) . . . . ?
N3 C18 C19 C24 80.2(10) . . . . ?
N3 C18 C19 C20 -94.8(9) . . . . ?
C24 C19 C20 C21 -0.2(14) . . . . ?
C18 C19 C20 C21 174.9(9) . . . . ?
C19 C20 C21 C22 -1.5(17) . . . . ?
C20 C21 C22 C23 2.6(18) . . . . ?
C21 C22 C23 C24 -2.0(17) . . . . ?
C20 C19 C24 C23 0.8(15) . . . . ?
C18 C19 C24 C23 -174.3(9) . . . . ?
C22 C23 C24 C19 0.4(17) . . . . ?
C11 C9 C25 C27 -129.4(10) . . . . ?
N1 C9 C25 C27 59.7(13) . . . . ?
C11 C9 C25 C26 102.5(11) . . . . ?
N1 C9 C25 C26 -68.4(13) . . . . ?
C33 C28 C29 C30 -2.1(14) . . . . ?
N1 C28 C29 C30 -174.0(8) . . . . ?
C28 C29 C30 C31 2.7(16) . . . . ?
C29 C30 C31 C32 -2.2(18) . . . . ?
C30 C31 C32 C33 1.2(18) . . . . ?
C29 C28 C33 C32 1.1(14) . . . . ?
N1 C28 C33 C32 173.0(9) . . . . ?
C31 C32 C33 C28 -0.6(17) . . . . ?
N1 C10 C34 C35 -90.7(11) . . . . ?
N2 C10 C34 C35 84.2(11) . . . . ?
N1 C10 C34 C39 87.5(12) . . . . ?
N2 C10 C34 C39 -97.6(11) . . . . ?
C39 C34 C35 C36 -1.9(15) . . . . ?
C10 C34 C35 C36 176.3(9) . . . . ?
C34 C35 C36 C37 4.8(15) . . . . ?
C35 C36 C37 C38 -5.3(18) . . . . ?
C36 C37 C38 C39 3(2) . . . . ?
C35 C34 C39 C38 -0.6(17) . . . . ?
C10 C34 C39 C38 -178.8(11) . . . . ?
C37 C38 C39 C34 0(2) . . . . ?
N2 C10 N1 C9 -0.3(9) . . . . ?
C34 C10 N1 C9 175.4(8) . . . . ?
N2 C10 N1 C28 -177.6(7) . . . . ?
C34 C10 N1 C28 -2.0(13) . . . . ?
C11 C9 N1 C10 -0.1(9) . . . . ?
C25 C9 N1 C10 171.5(8) . . . . ?
C11 C9 N1 C28 177.1(8) . . . . ?
C25 C9 N1 C28 -11.3(14) . . . . ?
C29 C28 N1 C10 102.6(10) . . . . ?
C33 C28 N1 C10 -69.3(11) . . . . ?
C29 C28 N1 C9 -74.1(11) . . . . ?
C33 C28 N1 C9 114.0(10) . . . . ?
C9 C11 N2 C10 -0.6(9) . . . . ?
Rh1 C11 N2 C10 167.3(6) . . . . ?
C9 C11 N2 C12 -174.5(7) . . . . ?
Rh1 C11 N2 C12 -6.6(10) . . . . ?
N1 C10 N2 C11 0.6(9) . . . . ?
C34 C10 N2 C11 -175.1(8) . . . . ?
N1 C10 N2 C12 173.3(8) . . . . ?
C34 C10 N2 C12 -2.4(14) . . . . ?
C13 C12 N2 C11 -159.4(8) . . . . ?
C17 C12 N2 C11 73.0(10) . . . . ?
C13 C12 N2 C10 28.3(13) . . . . ?
C17 C12 N2 C10 -99.3(11) . . . . ?
C12 C17 N3 C18 107.3(8) . . . . ?
C16 C17 N3 C18 -131.1(8) . . . . ?
C12 C17 N3 Rh1 -22.0(9) . . . . ?
C16 C17 N3 Rh1 99.6(8) . . . . ?
C19 C18 N3 C17 166.2(7) . . . . ?
C19 C18 N3 Rh1 -65.4(8) . . . . ?
C9 C11 Rh1 C2 -100.8(10) . . . . ?
N2 C11 Rh1 C2 96.2(7) . . . . ?
C9 C11 Rh1 C1 -62.2(10) . . . . ?
N2 C11 Rh1 C1 134.8(7) . . . . ?
C9 C11 Rh1 C6 29.8(19) . . . . ?
N2 C11 Rh1 C6 -133.1(12) . . . . ?
C9 C11 Rh1 N3 114.6(9) . . . . ?
N2 C11 Rh1 N3 -48.3(6) . . . . ?
C9 C11 Rh1 C5 -175.8(10) . . . . ?
N2 C11 Rh1 C5 21.3(16) . . . . ?
C1 C2 Rh1 C11 100.6(7) . . . . ?
C3 C2 Rh1 C11 -133.1(9) . . . . ?
C3 C2 Rh1 C1 126.3(12) . . . . ?
C1 C2 Rh1 C6 -66.4(8) . . . . ?
C3 C2 Rh1 C6 59.9(9) . . . . ?
C1 C2 Rh1 N3 -178.0(6) . . . . ?
C3 C2 Rh1 N3 -51.7(12) . . . . ?
C1 C2 Rh1 C5 -98.2(8) . . . . ?
C3 C2 Rh1 C5 28.1(9) . . . . ?
C2 C1 Rh1 C11 -84.3(8) . . . . ?
C8 C1 Rh1 C11 156.4(8) . . . . ?
C8 C1 Rh1 C2 -119.3(12) . . . . ?
C2 C1 Rh1 C6 113.0(8) . . . . ?
C8 C1 Rh1 C6 -6.3(9) . . . . ?
C2 C1 Rh1 N3 160(6) . . . . ?
C8 C1 Rh1 N3 41(7) . . . . ?
C2 C1 Rh1 C5 78.1(8) . . . . ?
C8 C1 Rh1 C5 -41.2(9) . . . . ?
C5 C6 Rh1 C11 165.7(11) . . . . ?
C7 C6 Rh1 C11 -72.7(16) . . . . ?
C5 C6 Rh1 C2 -63.9(8) . . . . ?
C7 C6 Rh1 C2 57.6(9) . . . . ?
C5 C6 Rh1 C1 -99.4(7) . . . . ?
C7 C6 Rh1 C1 22.2(8) . . . . ?
C5 C6 Rh1 N3 83.2(7) . . . . ?
C7 C6 Rh1 N3 -155.3(8) . . . . ?
C7 C6 Rh1 C5 121.5(11) . . . . ?
C17 N3 Rh1 C11 63.0(6) . . . . ?
C18 N3 Rh1 C11 -66.2(6) . . . . ?
C17 N3 Rh1 C2 -22.4(10) . . . . ?
C18 N3 Rh1 C2 -151.5(8) . . . . ?
C17 N3 Rh1 C1 179(100) . . . . ?
C18 N3 Rh1 C1 50(7) . . . . ?
C17 N3 Rh1 C6 -134.2(6) . . . . ?
C18 N3 Rh1 C6 96.7(6) . . . . ?
C17 N3 Rh1 C5 -99.0(7) . . . . ?
C18 N3 Rh1 C5 131.9(7) . . . . ?
C6 C5 Rh1 C11 -167.4(10) . . . . ?
C4 C5 Rh1 C11 69.7(14) . . . . ?
C6 C5 Rh1 C2 115.5(7) . . . . ?
C4 C5 Rh1 C2 -7.4(8) . . . . ?
C6 C5 Rh1 C1 77.3(7) . . . . ?
C4 C5 Rh1 C1 -45.7(9) . . . . ?
C4 C5 Rh1 C6 -122.9(11) . . . . ?
C6 C5 Rh1 N3 -99.3(7) . . . . ?
C4 C5 Rh1 N3 137.7(8) . . . . ?
C64 B1 C40 C41 85.5(9) . . . . ?
C56 B1 C40 C41 -153.0(7) . . . . ?
C48 B1 C40 C41 -38.4(10) . . . . ?
C64 B1 C40 C45 -87.0(8) . . . . ?
C56 B1 C40 C45 34.4(11) . . . . ?
C48 B1 C40 C45 149.0(7) . . . . ?
C45 C40 C41 C42 -1.5(11) . . . . ?
B1 C40 C41 C42 -174.5(8) . . . . ?
C40 C41 C42 C43 1.4(13) . . . . ?
C40 C41 C42 C46 -178.2(8) . . . . ?
C41 C42 C43 C44 0.9(12) . . . . ?
C46 C42 C43 C44 -179.6(8) . . . . ?
C42 C43 C44 C45 -2.8(13) . . . . ?
C42 C43 C44 C47 178.3(8) . . . . ?
C43 C44 C45 C40 2.7(14) . . . . ?
C47 C44 C45 C40 -178.4(8) . . . . ?
C41 C40 C45 C44 -0.5(12) . . . . ?
B1 C40 C45 C44 172.7(8) . . . . ?
C43 C42 C46 F1 -25.7(12) . . . . ?
C41 C42 C46 F1 153.9(8) . . . . ?
C43 C42 C46 F3 97.1(10) . . . . ?
C41 C42 C46 F3 -83.3(11) . . . . ?
C43 C42 C46 F2 -147.3(8) . . . . ?
C41 C42 C46 F2 32.3(12) . . . . ?
C43 C44 C47 F4 -65(3) . . . . ?
C45 C44 C47 F4 116(3) . . . . ?
C43 C44 C47 F5A 119(2) . . . . ?
C45 C44 C47 F5A -60(3) . . . . ?
C43 C44 C47 F6A -6(2) . . . . ?
C45 C44 C47 F6A 175(2) . . . . ?
C43 C44 C47 F4A -122.8(17) . . . . ?
C45 C44 C47 F4A 58.2(18) . . . . ?
C43 C44 C47 F5 166.4(18) . . . . ?
C45 C44 C47 F5 -12(2) . . . . ?
C43 C44 C47 F6 58.5(18) . . . . ?
C45 C44 C47 F6 -120.4(17) . . . . ?
C64 B1 C48 C53 41.1(9) . . . . ?
C40 B1 C48 C53 161.3(7) . . . . ?
C56 B1 C48 C53 -78.8(9) . . . . ?
C64 B1 C48 C49 -146.0(7) . . . . ?
C40 B1 C48 C49 -25.9(10) . . . . ?
C56 B1 C48 C49 94.0(8) . . . . ?
C53 C48 C49 C50 -3.8(11) . . . . ?
B1 C48 C49 C50 -177.0(8) . . . . ?
C48 C49 C50 C51 -0.1(13) . . . . ?
C48 C49 C50 C54 179.7(8) . . . . ?
C49 C50 C51 C52 2.5(14) . . . . ?
C54 C50 C51 C52 -177.3(9) . . . . ?
C50 C51 C52 C53 -0.8(14) . . . . ?
C50 C51 C52 C55 175.1(11) . . . . ?
C51 C52 C53 C48 -3.4(15) . . . . ?
C55 C52 C53 C48 -179.3(10) . . . . ?
C49 C48 C53 C52 5.6(12) . . . . ?
B1 C48 C53 C52 179.0(8) . . . . ?
C49 C50 C54 F7 -67.6(13) . . . . ?
C51 C50 C54 F7 112.2(11) . . . . ?
C49 C50 C54 F9 169.0(10) . . . . ?
C51 C50 C54 F9 -11.1(14) . . . . ?
C49 C50 C54 F8 52.1(13) . . . . ?
C51 C50 C54 F8 -128.1(11) . . . . ?
C51 C52 C55 F11 169(2) . . . . ?
C53 C52 C55 F11 -15(3) . . . . ?
C51 C52 C55 F12 -55(2) . . . . ?
C53 C52 C55 F12 121.0(17) . . . . ?
C51 C52 C55 F12A 12(3) . . . . ?
C53 C52 C55 F12A -172(2) . . . . ?
C51 C52 C55 F11A -116(3) . . . . ?
C53 C52 C55 F11A 60(3) . . . . ?
C51 C52 C55 F10A 123(3) . . . . ?
C53 C52 C55 F10A -61(3) . . . . ?
C51 C52 C55 F10 53(2) . . . . ?
C53 C52 C55 F10 -131.1(19) . . . . ?
C64 B1 C56 C61 162.8(8) . . . . ?
C40 B1 C56 C61 44.4(11) . . . . ?
C48 B1 C56 C61 -76.1(9) . . . . ?
C64 B1 C56 C57 -22.8(11) . . . . ?
C40 B1 C56 C57 -141.3(8) . . . . ?
C48 B1 C56 C57 98.2(9) . . . . ?
C61 C56 C57 C58 -0.4(13) . . . . ?
B1 C56 C57 C58 -175.2(8) . . . . ?
C56 C57 C58 C59 -0.2(14) . . . . ?
C56 C57 C58 C62 -179.5(9) . . . . ?
C57 C58 C59 C60 0.1(14) . . . . ?
C62 C58 C59 C60 179.3(10) . . . . ?
C58 C59 C60 C61 0.7(15) . . . . ?
C58 C59 C60 C63 -176.7(11) . . . . ?
C59 C60 C61 C56 -1.3(16) . . . . ?
C63 C60 C61 C56 176.0(11) . . . . ?
C57 C56 C61 C60 1.1(14) . . . . ?
B1 C56 C61 C60 176.1(9) . . . . ?
C57 C58 C62 F14 54.9(14) . . . . ?
C59 C58 C62 F14 -124.4(12) . . . . ?
C57 C58 C62 F13 179.7(10) . . . . ?
C59 C58 C62 F13 0.4(16) . . . . ?
C57 C58 C62 F15 -57.8(14) . . . . ?
C59 C58 C62 F15 123.0(11) . . . . ?
C59 C60 C63 F16 97.3(16) . . . . ?
C61 C60 C63 F16 -80.0(18) . . . . ?
C59 C60 C63 F17 -32.4(18) . . . . ?
C61 C60 C63 F17 150.3(12) . . . . ?
C59 C60 C63 F18 -144.7(11) . . . . ?
C61 C60 C63 F18 38.0(17) . . . . ?
C40 B1 C64 C69 67.2(8) . . . . ?
C56 B1 C64 C69 -54.4(9) . . . . ?
C48 B1 C64 C69 -169.1(6) . . . . ?
C40 B1 C64 C65 -104.4(8) . . . . ?
C56 B1 C64 C65 134.0(8) . . . . ?
C48 B1 C64 C65 19.3(10) . . . . ?
C69 C64 C65 C66 3.9(11) . . . . ?
B1 C64 C65 C66 175.9(7) . . . . ?
C64 C65 C66 C67 -3.6(12) . . . . ?
C64 C65 C66 C70 174.1(7) . . . . ?
C65 C66 C67 C68 0.7(12) . . . . ?
C70 C66 C67 C68 -177.0(8) . . . . ?
C66 C67 C68 C69 1.5(12) . . . . ?
C66 C67 C68 C71 179.2(8) . . . . ?
C67 C68 C69 C64 -1.0(12) . . . . ?
C71 C68 C69 C64 -178.8(7) . . . . ?
C65 C64 C69 C68 -1.7(11) . . . . ?
B1 C64 C69 C68 -174.2(7) . . . . ?
C67 C66 C70 F20 113.5(9) . . . . ?
C65 C66 C70 F20 -64.2(11) . . . . ?
C67 C66 C70 F21 -6.9(12) . . . . ?
C65 C66 C70 F21 175.3(8) . . . . ?
C67 C66 C70 F19 -126.4(9) . . . . ?
C65 C66 C70 F19 55.8(11) . . . . ?
C69 C68 C71 F24 -172.6(8) . . . . ?
C67 C68 C71 F24 9.6(12) . . . . ?
C69 C68 C71 F23 64.7(11) . . . . ?
C67 C68 C71 F23 -113.1(9) . . . . ?
C69 C68 C71 F22 -52.4(10) . . . . ?
C67 C68 C71 F22 129.8(8) . . . . ?
C8' C1' C2' C3' 7.7(14) . . . . ?
Rh1' C1' C2' C3' -100.0(9) . . . . ?
C8' C1' C2' Rh1' 107.7(8) . . . . ?
C1' C2' C3' C4' 41.8(13) . . . . ?
Rh1' C2' C3' C4' -38.2(10) . . . . ?
C2' C3' C4' C5' 33.8(13) . . . . ?
C3' C4' C5' C6' -92.8(12) . . . . ?
C3' C4' C5' Rh1' -12.7(11) . . . . ?
C4' C5' C6' C7' 1.6(13) . . . . ?
Rh1' C5' C6' C7' -100.6(7) . . . . ?
C4' C5' C6' Rh1' 102.2(8) . . . . ?
C5' C6' C7' C8' 48.2(12) . . . . ?
Rh1' C6' C7' C8' -32.9(10) . . . . ?
C6' C7' C8' C1' 28.9(13) . . . . ?
C2' C1' C8' C7' -93.2(12) . . . . ?
Rh1' C1' C8' C7' -10.0(12) . . . . ?
N1' C10' C11' N2' -1.3(8) . . . . ?
C34' C10' C11' N2' -178.1(7) . . . . ?
N1' C10' C11' C28' 174.7(7) . . . . ?
C34' C10' C11' C28' -2.2(13) . . . . ?
N2' C12' C13' C14' 169.0(7) . . . . ?
C17' C12' C13' C14' -59.3(9) . . . . ?
C12' C13' C14' C15' 59.9(9) . . . . ?
C13' C14' C15' C16' -57.7(9) . . . . ?
C14' C15' C16' C17' 52.3(9) . . . . ?
N2' C12' C17' N3' -46.9(9) . . . . ?
C13' C12' C17' N3' 179.1(6) . . . . ?
N2' C12' C17' C16' -171.3(6) . . . . ?
C13' C12' C17' C16' 54.7(9) . . . . ?
C15' C16' C17' C12' -50.3(9) . . . . ?
C15' C16' C17' N3' -174.6(7) . . . . ?
N3' C18' C19' C24' 85.2(9) . . . . ?
N3' C18' C19' C20' -86.9(9) . . . . ?
C24' C19' C20' C21' -0.4(12) . . . . ?
C18' C19' C20' C21' 172.2(8) . . . . ?
C19' C20' C21' C22' -0.6(13) . . . . ?
C20' C21' C22' C23' 0.9(14) . . . . ?
C21' C22' C23' C24' -0.1(14) . . . . ?
C20' C19' C24' C23' 1.1(12) . . . . ?
C18' C19' C24' C23' -171.1(8) . . . . ?
C22' C23' C24' C19' -0.9(13) . . . . ?
C10' C11' C28' C29' -103.9(10) . . . . ?
N2' C11' C28' C29' 71.3(11) . . . . ?
C10' C11' C28' C33' 75.1(11) . . . . ?
N2' C11' C28' C33' -109.7(9) . . . . ?
C33' C28' C29' C30' 6.0(13) . . . . ?
C11' C28' C29' C30' -175.0(8) . . . . ?
C28' C29' C30' C31' -6.6(14) . . . . ?
C29' C30' C31' C32' 2.1(15) . . . . ?
C30' C31' C32' C33' 2.7(15) . . . . ?
C29' C28' C33' C32' -1.1(12) . . . . ?
C11' C28' C33' C32' 179.9(8) . . . . ?
C31' C32' C33' C28' -3.1(14) . . . . ?
C11' C10' C34' C35' 84.3(11) . . . . ?
N1' C10' C34' C35' -92.0(10) . . . . ?
C11' C10' C34' C39' -91.7(11) . . . . ?
N1' C10' C34' C39' 92.0(11) . . . . ?
C39' C34' C35' C36' 1.1(14) . . . . ?
C10' C34' C35' C36' -174.9(8) . . . . ?
C34' C35' C36' C37' -1.1(15) . . . . ?
C35' C36' C37' C38' 1.0(16) . . . . ?
C36' C37' C38' C39' -1.1(19) . . . . ?
C37' C38' C39' C34' 1.1(19) . . . . ?
C35' C34' C39' C38' -1.1(16) . . . . ?
C10' C34' C39' C38' 174.9(10) . . . . ?
N2' C9' N1' C10' 0.7(8) . . . . ?
Rh1' C9' N1' C10' -167.7(6) . . . . ?
N2' C9' N1' C25' -177.3(7) . . . . ?
Rh1' C9' N1' C25' 14.2(11) . . . . ?
C11' C10' N1' C9' 0.4(8) . . . . ?
C34' C10' N1' C9' 177.2(7) . . . . ?
C11' C10' N1' C25' 178.3(7) . . . . ?
C34' C10' N1' C25' -4.9(12) . . . . ?
C27' C25' N1' C9' -131.2(8) . . . . ?
C26' C25' N1' C9' 100.0(9) . . . . ?
C27' C25' N1' C10' 51.1(11) . . . . ?
C26' C25' N1' C10' -77.7(10) . . . . ?
N1' C9' N2' C11' -1.5(8) . . . . ?
Rh1' C9' N2' C11' 169.7(5) . . . . ?
N1' C9' N2' C12' -179.3(6) . . . . ?
Rh1' C9' N2' C12' -8.1(9) . . . . ?
C10' C11' N2' C9' 1.8(8) . . . . ?
C28' C11' N2' C9' -174.3(7) . . . . ?
C10' C11' N2' C12' 179.3(7) . . . . ?
C28' C11' N2' C12' 3.2(13) . . . . ?
C17' C12' N2' C9' 73.2(9) . . . . ?
C13' C12' N2' C9' -154.7(7) . . . . ?
C17' C12' N2' C11' -104.1(9) . . . . ?
C13' C12' N2' C11' 28.0(12) . . . . ?
C19' C18' N3' C17' 169.2(7) . . . . ?
C19' C18' N3' Rh1' -61.0(7) . . . . ?
C12' C17' N3' C18' 106.2(8) . . . . ?
C16' C17' N3' C18' -129.8(7) . . . . ?
C12' C17' N3' Rh1' -23.6(8) . . . . ?
C16' C17' N3' Rh1' 100.5(7) . . . . ?
N2' C9' Rh1' C1' 139.6(6) . . . . ?
N1' C9' Rh1' C1' -52.6(8) . . . . ?
N2' C9' Rh1' C2' 102.1(6) . . . . ?
N1' C9' Rh1' C2' -90.2(8) . . . . ?
N2' C9' Rh1' C6' -125.6(10) . . . . ?
N1' C9' Rh1' C6' 42.2(14) . . . . ?
N2' C9' Rh1' C5' 24.5(11) . . . . ?
N1' C9' Rh1' C5' -167.7(8) . . . . ?
N2' C9' Rh1' N3' -45.4(5) . . . . ?
N1' C9' Rh1' N3' 122.4(8) . . . . ?
C2' C1' Rh1' C9' -83.5(5) . . . . ?
C8' C1' Rh1' C9' 157.9(8) . . . . ?
C8' C1' Rh1' C2' -118.6(10) . . . . ?
C2' C1' Rh1' C6' 112.5(6) . . . . ?
C8' C1' Rh1' C6' -6.1(8) . . . . ?
C2' C1' Rh1' C5' 76.8(5) . . . . ?
C8' C1' Rh1' C5' -41.8(8) . . . . ?
C2' C1' Rh1' N3' 165(3) . . . . ?
C8' C1' Rh1' N3' 46(4) . . . . ?
C1' C2' Rh1' C9' 101.4(5) . . . . ?
C3' C2' Rh1' C9' -134.8(7) . . . . ?
C3' C2' Rh1' C1' 123.8(9) . . . . ?
C1' C2' Rh1' C6' -66.8(5) . . . . ?
C3' C2' Rh1' C6' 56.9(7) . . . . ?
C1' C2' Rh1' C5' -100.1(5) . . . . ?
C3' C2' Rh1' C5' 23.6(7) . . . . ?
C1' C2' Rh1' N3' -177.4(5) . . . . ?
C3' C2' Rh1' N3' -53.7(10) . . . . ?
C5' C6' Rh1' C9' 161.8(9) . . . . ?
C7' C6' Rh1' C9' -77.0(12) . . . . ?
C5' C6' Rh1' C1' -100.7(6) . . . . ?
C7' C6' Rh1' C1' 20.4(6) . . . . ?
C5' C6' Rh1' C2' -66.1(6) . . . . ?
C7' C6' Rh1' C2' 55.1(7) . . . . ?
C7' C6' Rh1' C5' 121.2(8) . . . . ?
C5' C6' Rh1' N3' 83.5(5) . . . . ?
C7' C6' Rh1' N3' -155.3(6) . . . . ?
C6' C5' Rh1' C9' -166.7(7) . . . . ?
C4' C5' Rh1' C9' 73.4(11) . . . . ?
C6' C5' Rh1' C1' 76.3(5) . . . . ?
C4' C5' Rh1' C1' -43.6(7) . . . . ?
C6' C5' Rh1' C2' 113.3(6) . . . . ?
C4' C5' Rh1' C2' -6.6(7) . . . . ?
C4' C5' Rh1' C6' -119.9(9) . . . . ?
C6' C5' Rh1' N3' -98.4(5) . . . . ?
C4' C5' Rh1' N3' 141.7(7) . . . . ?
C18' N3' Rh1' C9' -67.6(6) . . . . ?
C17' N3' Rh1' C9' 62.4(5) . . . . ?
C18' N3' Rh1' C1' 45(3) . . . . ?
C17' N3' Rh1' C1' 175(11) . . . . ?
C18' N3' Rh1' C2' -152.4(6) . . . . ?
C17' N3' Rh1' C2' -22.4(8) . . . . ?
C18' N3' Rh1' C6' 96.7(6) . . . . ?
C17' N3' Rh1' C6' -133.3(5) . . . . ?
C18' N3' Rh1' C5' 132.9(6) . . . . ?
C17' N3' Rh1' C5' -97.1(5) . . . . ?
C64' B1' C40' C41' -69.9(8) . . . . ?
C56' B1' C40' C41' 46.9(9) . . . . ?
C48' B1' C40' C41' 167.0(7) . . . . ?
C64' B1' C40' C45' 103.8(8) . . . . ?
C56' B1' C40' C45' -139.4(7) . . . . ?
C48' B1' C40' C45' -19.3(11) . . . . ?
C45' C40' C41' C42' 1.7(11) . . . . ?
B1' C40' C41' C42' 176.1(7) . . . . ?
C40' C41' C42' C43' -2.0(13) . . . . ?
C40' C41' C42' C46' 178.5(8) . . . . ?
C41' C42' C43' C44' 1.2(13) . . . . ?
C46' C42' C43' C44' -179.3(8) . . . . ?
C42' C43' C44' C45' -0.2(12) . . . . ?
C42' C43' C44' C47' -179.8(8) . . . . ?
C43' C44' C45' C40' 0.0(12) . . . . ?
C47' C44' C45' C40' 179.6(7) . . . . ?
C41' C40' C45' C44' -0.8(11) . . . . ?
B1' C40' C45' C44' -174.8(7) . . . . ?
C43' C42' C46' F3' -8.9(16) . . . . ?
C41' C42' C46' F3' 170.5(11) . . . . ?
C43' C42' C46' F2' 119.2(10) . . . . ?
C41' C42' C46' F2' -61.3(13) . . . . ?
C43' C42' C46' F1' -132.1(10) . . . . ?
C41' C42' C46' F1' 47.4(12) . . . . ?
C43' C44' C47' F6' -3.9(12) . . . . ?
C45' C44' C47' F6' 176.5(8) . . . . ?
C43' C44' C47' F4' -125.5(9) . . . . ?
C45' C44' C47' F4' 54.9(11) . . . . ?
C43' C44' C47' F5' 116.5(9) . . . . ?
C45' C44' C47' F5' -63.1(10) . . . . ?
C40' B1' C48' C53' -42.1(10) . . . . ?
C64' B1' C48' C53' -161.0(7) . . . . ?
C56' B1' C48' C53' 82.8(8) . . . . ?
C40' B1' C48' C49' 142.5(7) . . . . ?
C64' B1' C48' C49' 23.6(10) . . . . ?
C56' B1' C48' C49' -92.6(8) . . . . ?
C53' C48' C49' C50' 1.1(11) . . . . ?
B1' C48' C49' C50' 176.8(7) . . . . ?
C48' C49' C50' C51' 0.2(12) . . . . ?
C48' C49' C50' C54' 177.1(7) . . . . ?
C49' C50' C51' C52' 0.7(12) . . . . ?
C54' C50' C51' C52' -176.2(7) . . . . ?
C50' C51' C52' C53' -2.9(12) . . . . ?
C50' C51' C52' C55' -179.0(8) . . . . ?
C49' C48' C53' C52' -3.3(11) . . . . ?
B1' C48' C53' C52' -179.1(8) . . . . ?
C51' C52' C53' C48' 4.5(13) . . . . ?
C55' C52' C53' C48' -179.4(8) . . . . ?
C51' C50' C54' F8' 94.1(10) . . . . ?
C49' C50' C54' F8' -82.9(10) . . . . ?
C51' C50' C54' F9' -143.2(9) . . . . ?
C49' C50' C54' F9' 39.8(12) . . . . ?
C51' C50' C54' F7' -24.7(11) . . . . ?
C49' C50' C54' F7' 158.3(8) . . . . ?
C51' C52' C55' F11' 94.0(10) . . . . ?
C53' C52' C55' F11' -82.2(12) . . . . ?
C51' C52' C55' F10' -27.1(12) . . . . ?
C53' C52' C55' F10' 156.6(9) . . . . ?
C51' C52' C55' F12' -145.2(8) . . . . ?
C53' C52' C55' F12' 38.5(11) . . . . ?
C40' B1' C56' C61' 18.4(10) . . . . ?
C64' B1' C56' C61' 133.3(7) . . . . ?
C48' B1' C56' C61' -107.4(8) . . . . ?
C40' B1' C56' C57' -164.5(7) . . . . ?
C64' B1' C56' C57' -49.6(9) . . . . ?
C48' B1' C56' C57' 69.6(8) . . . . ?
C61' C56' C57' C58' -2.7(11) . . . . ?
B1' C56' C57' C58' 179.9(7) . . . . ?
C56' C57' C58' C59' 0.9(12) . . . . ?
C56' C57' C58' C62' -178.0(7) . . . . ?
C57' C58' C59' C60' -0.3(11) . . . . ?
C62' C58' C59' C60' 178.7(7) . . . . ?
C58' C59' C60' C61' 1.6(11) . . . . ?
C58' C59' C60' C63' -177.5(7) . . . . ?
C59' C60' C61' C56' -3.8(11) . . . . ?
C63' C60' C61' C56' 175.3(7) . . . . ?
C57' C56' C61' C60' 4.2(11) . . . . ?
B1' C56' C61' C60' -178.6(7) . . . . ?
C59' C58' C62' F15' 5.7(11) . . . . ?
C57' C58' C62' F15' -175.4(7) . . . . ?
C59' C58' C62' F14' -114.8(9) . . . . ?
C57' C58' C62' F14' 64.1(11) . . . . ?
C59' C58' C62' F13' 126.6(8) . . . . ?
C57' C58' C62' F13' -54.5(11) . . . . ?
C61' C60' C63' F18' 61.5(11) . . . . ?
C59' C60' C63' F18' -119.4(8) . . . . ?
C61' C60' C63' F17' -174.2(8) . . . . ?
C59' C60' C63' F17' 4.8(11) . . . . ?
C61' C60' C63' F16' -54.7(10) . . . . ?
C59' C60' C63' F16' 124.4(9) . . . . ?
C40' B1' C64' C69' 86.3(9) . . . . ?
C56' B1' C64' C69' -34.5(9) . . . . ?
C48' B1' C64' C69' -148.8(7) . . . . ?
C40' B1' C64' C65' -83.9(8) . . . . ?
C56' B1' C64' C65' 155.3(7) . . . . ?
C48' B1' C64' C65' 41.0(10) . . . . ?
C69' C64' C65' C66' 5.1(12) . . . . ?
B1' C64' C65' C66' 176.1(8) . . . . ?
C64' C65' C66' C67' -3.2(13) . . . . ?
C64' C65' C66' C70' 175.6(9) . . . . ?
C65' C66' C67' C68' 0.2(13) . . . . ?
C70' C66' C67' C68' -178.6(10) . . . . ?
C66' C67' C68' C69' 0.6(13) . . . . ?
C66' C67' C68' C71' -177.4(9) . . . . ?
C65' C64' C69' C68' -4.4(12) . . . . ?
B1' C64' C69' C68' -175.3(8) . . . . ?
C67' C68' C69' C64' 1.7(13) . . . . ?
C71' C68' C69' C64' 179.9(8) . . . . ?
C67' C66' C70' F21' -9.8(17) . . . . ?
C65' C66' C70' F21' 171.4(10) . . . . ?
C67' C66' C70' F20' 118.1(14) . . . . ?
C65' C66' C70' F20' -60.7(18) . . . . ?
C67' C66' C70' F19' -128.3(11) . . . . ?
C65' C66' C70' F19' 52.9(13) . . . . ?
C67' C68' C71' F23' 127.6(11) . . . . ?
C69' C68' C71' F23' -50.5(14) . . . . ?
C67' C68' C71' F22' -116.1(12) . . . . ?
C69' C68' C71' F22' 65.9(13) . . . . ?
C67' C68' C71' F24' 3.2(16) . . . . ?
C69' C68' C71' F24' -174.8(11) . . . . ?
C77 C72 C73 C74 1(2) . . . . ?
C78 C72 C73 C74 -179.9(14) . . . . ?
C72 C73 C74 C75 -6(2) . . . . ?
C73 C74 C75 C76 7(2) . . . . ?
C74 C75 C76 C77 -2(3) . . . . ?
C73 C72 C77 C76 3(2) . . . . ?
C78 C72 C77 C76 -175.8(15) . . . . ?
C75 C76 C77 C72 -2(3) . . . . ?
C85 C79 C80 C81 -171(3) . . . . ?
C84 C79 C80 C81 0.0 . . . . ?
C79 C80 C81 C82 0.0 . . . . ?
C80 C81 C82 C83 0.0 . . . . ?
C81 C82 C83 C84 0.0 . . . . ?
C82 C83 C84 C79 0.0 . . . . ?
C85 C79 C84 C83 173(2) . . . . ?
C80 C79 C84 C83 0.0 . . . . ?
